data_4334826
loop_
_publ_author_name
'Muhammad Adil Mansoor'
'Azhani Ismail'
'Rosiyah Yahya'
'Zainudin Arifin'
'Edward R. T. Tiekink'
'Ng Seik Weng'
'Muhammad Mazhar'
'Ali Reza Esmaeili'

_publ_contact_author_address
;
Department of Chemistry,
University of Malaya,
Kuala Lumpur 50603, Malaysia
;
_publ_contact_author_email
;
Edward.Tiekink@gmail.com
;
_publ_contact_author_fax ' +60 3 7967 4193 '
_publ_contact_author_name ' Edward RT Tiekink '
_publ_contact_author_phone ' +60 3 7967 6775 '
_publ_section_title
;
 Perovskite-Structured PbTiO3 Thin Films Grown from a Single-Source
 Precursor
;
_journal_name_full 'Inorganic Chemistry'
_journal_page_first 5624
_journal_page_last 5626
_journal_paper_doi 10.1021/ic302772b
_journal_volume 52
_journal_year 2013
_chemical_formula_moiety 'C40 H48 F24 O24 Pb2 Ti2'
_chemical_formula_sum 'C40 H48 F24 O24 Pb2 Ti2'
_chemical_formula_weight 1878.96
_chemical_name_systematic
; 
 ? 
;
_space_group_IT_number 2
_symmetry_cell_setting triclinic
_symmetry_space_group_name_Hall '-P 1'
_symmetry_space_group_name_H-M 'P -1'
_atom_sites_solution_hydrogens geom
_atom_sites_solution_primary direct
_atom_sites_solution_secondary difmap
_audit_creation_method SHELXL-97
_cell_angle_alpha 101.583(2)
_cell_angle_beta 93.234(2)
_cell_angle_gamma 118.803(3)
_cell_formula_units_Z 2
_cell_length_a 12.8283(4)
_cell_length_b 12.8833(3)
_cell_length_c 21.4442(4)
_cell_measurement_reflns_used 23816
_cell_measurement_temperature 100(2)
_cell_measurement_theta_max 27.4998
_cell_measurement_theta_min 2.2334
_cell_volume 2993.57(17)
_computing_cell_refinement 'CrysAlis PRO (Agilent, 2012)'
_computing_data_collection 'CrysAlis PRO (Agilent, 2012)'
_computing_data_reduction 'CrysAlis PRO (Agilent, 2012)'
_computing_molecular_graphics
;
ORTEP-3 (Farrugia, 1997), QMol (Gans & Shalloway, 2001)
 and DIAMOND (Brandenburg, 2006)
;
_computing_publication_material 'publCIF (Westrip, 2010)'
_computing_structure_refinement 'SHELXL97 (Sheldrick, 2008)'
_computing_structure_solution 'SHELXS97 (Sheldrick, 2008)'
_diffrn_ambient_temperature 100(2)
_diffrn_detector_area_resol_mean 10.4041
_diffrn_measured_fraction_theta_full 0.998
_diffrn_measured_fraction_theta_max 0.998
_diffrn_measurement_device_type 'Agilent Technologies SuperNova Dual diffractometer with Atlas detector'
_diffrn_measurement_method '\w scan'
_diffrn_radiation_monochromator Mirror
_diffrn_radiation_source 'SuperNova (Mo) x-ray Source'
_diffrn_radiation_type MoK\a
_diffrn_radiation_wavelength 0.71073
_diffrn_reflns_av_R_equivalents 0.0379
_diffrn_reflns_av_sigmaI/netI 0.0352
_diffrn_reflns_limit_h_max 16
_diffrn_reflns_limit_h_min -16
_diffrn_reflns_limit_k_max 16
_diffrn_reflns_limit_k_min -16
_diffrn_reflns_limit_l_max 27
_diffrn_reflns_limit_l_min -27
_diffrn_reflns_number 48414
_diffrn_reflns_theta_full 27.56
_diffrn_reflns_theta_max 27.56
_diffrn_reflns_theta_min 2.24
_diffrn_standards_decay_% 0
_diffrn_standards_interval_count 0
_diffrn_standards_interval_time 0
_diffrn_standards_number 0
_exptl_absorpt_coefficient_mu 6.015
_exptl_absorpt_correction_T_max 1.00000
_exptl_absorpt_correction_T_min 0.50034
_exptl_absorpt_correction_type multi-scan
_exptl_absorpt_process_details 'CrysAlis PRO (Agilent, 2012)'
_exptl_crystal_colour colourless
_exptl_crystal_density_diffrn 2.085
_exptl_crystal_description block
_exptl_crystal_F_000 1808
_exptl_crystal_size_max 0.18
_exptl_crystal_size_mid 0.12
_exptl_crystal_size_min 0.06
_refine_diff_density_max 1.918
_refine_diff_density_min -1.410
_refine_diff_density_rms 0.149
_refine_ls_extinction_method none
_refine_ls_goodness_of_fit_ref 1.025
_refine_ls_hydrogen_treatment constr
_refine_ls_matrix_type full
_refine_ls_number_parameters 1023
_refine_ls_number_reflns 13815
_refine_ls_number_restraints 566
_refine_ls_restrained_S_all 1.092
_refine_ls_R_factor_all 0.0559
_refine_ls_R_factor_gt 0.0428
_refine_ls_shift/su_max 0.002
_refine_ls_shift/su_mean 0.000
_refine_ls_structure_factor_coef Fsqd
_refine_ls_weighting_details 'calc w=1/[\s^2^(Fo^2^)+(0.0509P)^2^+16.4106P] where P=(Fo^2^+2Fc^2^)/3'
_refine_ls_weighting_scheme calc
_refine_ls_wR_factor_gt 0.1040
_refine_ls_wR_factor_ref 0.1140
_reflns_number_gt 11477
_reflns_number_total 13815
_reflns_threshold_expression I>2\s(I)
_cod_data_source_file ic302772b_si_002.cif
_cod_data_source_block PbTi
_cod_original_cell_volume 2993.57(13)
_cod_database_code 4334826

loop_
_symmetry_equiv_pos_as_xyz
'x, y, z'
'-x, -y, -z'

loop_
_atom_site_label
_atom_site_type_symbol
_atom_site_fract_x
_atom_site_fract_y
_atom_site_fract_z
_atom_site_U_iso_or_equiv
_atom_site_adp_type
_atom_site_occupancy
_atom_site_symmetry_multiplicity
_atom_site_calc_flag
_atom_site_refinement_flags
_atom_site_disorder_assembly
_atom_site_disorder_group
Pb1 Pb 1.17692(2) 0.63415(2) 0.551246(11) 0.03219(8) Uani 1 1 d . . .
Pb2 Pb 0.45539(8) 0.36701(16) 0.05217(14) 0.0247(3) Uani 0.762(13) 1 d P . 1
Pb2' Pb 0.4658(5) 0.3494(5) 0.0319(7) 0.0377(12) Uani 0.238(13) 1 d PU . 2
Ti1 Ti 1.11823(10) 0.40174(10) 0.38843(5) 0.0296(2) Uani 1 1 d . . .
Ti2 Ti 0.77386(9) 0.66494(9) 0.08933(5) 0.0276(2) Uani 1 1 d . . .
F1 F 1.4519(11) 0.4422(11) 0.5620(8) 0.072(5) Uani 0.50(2) 1 d PDU A 3
F2 F 1.2796(11) 0.2800(13) 0.5607(8) 0.066(4) Uani 0.50(2) 1 d PDU A 3
F3 F 1.3615(16) 0.2881(15) 0.4749(4) 0.066(4) Uani 0.50(2) 1 d PDU A 3
F4 F 1.4980(10) 0.8583(9) 0.4272(4) 0.087(3) Uani 0.84(3) 1 d PDU B 3
F5 F 1.3511(7) 0.7855(10) 0.3445(5) 0.082(3) Uani 0.84(3) 1 d PDU B 3
F6 F 1.4697(11) 0.7094(8) 0.3466(7) 0.084(3) Uani 0.84(3) 1 d PDU B 3
F7 F 1.2589(6) 1.0582(7) 0.6541(5) 0.092(3) Uani 0.728(13) 1 d PDU C 3
F8 F 1.0925(9) 1.0094(7) 0.5935(4) 0.092(3) Uani 0.728(13) 1 d PDU C 3
F9 F 1.0993(10) 1.0215(7) 0.6970(4) 0.094(4) Uani 0.728(13) 1 d PDU C 3
F10 F 1.0133(8) 0.4574(7) 0.7647(5) 0.093(4) Uani 0.632(14) 1 d PDU D 3
F11 F 1.2020(6) 0.5979(10) 0.7857(5) 0.057(3) Uani 0.632(14) 1 d PDU D 3
F12 F 1.0648(10) 0.6448(10) 0.8119(4) 0.074(3) Uani 0.632(14) 1 d PDU D 3
F13 F 0.9527(4) 0.4328(4) 0.0631(2) 0.0600(13) Uani 1 1 d DU . .
F14 F 0.7925(4) 0.2552(4) 0.0485(3) 0.0661(14) Uani 1 1 d DU . .
F15 F 0.8397(5) 0.3385(5) -0.0315(2) 0.0727(15) Uani 1 1 d DU . .
F16 F 0.8019(4) 0.6427(6) 0.2975(3) 0.0895(19) Uani 1 1 d DU . .
F17 F 0.6374(7) 0.6518(7) 0.2952(3) 0.116(3) Uani 1 1 d DU . .
F18 F 0.6342(5) 0.4807(5) 0.2924(3) 0.093(2) Uani 1 1 d DU . .
F19 F 0.2736(5) -0.0594(5) -0.1137(3) 0.0744(15) Uani 1 1 d DU . .
F20 F 0.1450(4) -0.0527(4) -0.1794(3) 0.0646(13) Uani 1 1 d DU . .
F21 F 0.3319(5) 0.0313(5) -0.1910(3) 0.0742(16) Uani 1 1 d DU . .
F22 F -0.0818(3) 0.1111(4) 0.00352(19) 0.0490(10) Uani 1 1 d DU . .
F23 F 0.0089(4) 0.0604(4) 0.0688(2) 0.0456(10) Uani 1 1 d DU . .
F24 F 0.0133(4) 0.2335(4) 0.09796(19) 0.0504(11) Uani 1 1 d DU . .
F1' F 1.4211(12) 0.4236(13) 0.5819(5) 0.059(4) Uani 0.50(2) 1 d PDU A 4
F2' F 1.2732(11) 0.2444(9) 0.5259(11) 0.089(5) Uani 0.50(2) 1 d PDU A 4
F3' F 1.4221(13) 0.3616(18) 0.4809(5) 0.071(5) Uani 0.50(2) 1 d PDU A 4
F4' F 1.470(3) 0.8739(17) 0.4206(17) 0.039(10) Uani 0.16(3) 1 d PDU B 4
F5' F 1.356(3) 0.749(4) 0.3275(12) 0.082(16) Uani 0.16(3) 1 d PDU B 4
F6' F 1.497(2) 0.722(3) 0.374(2) 0.042(10) Uani 0.16(3) 1 d PDU B 4
F7' F 1.2077(18) 1.0502(16) 0.6055(9) 0.077(7) Uani 0.272(13) 1 d PDU C 4
F8' F 1.0379(12) 1.0041(17) 0.6412(11) 0.076(7) Uani 0.272(13) 1 d PDU C 4
F9' F 1.1955(18) 1.0398(17) 0.7060(6) 0.069(6) Uani 0.272(13) 1 d PDU C 4
F10' F 1.1703(13) 0.5430(15) 0.7782(10) 0.061(5) Uani 0.368(14) 1 d PDU D 4
F11' F 1.1647(16) 0.7123(9) 0.7985(8) 0.093(6) Uani 0.368(14) 1 d PDU D 4
F12' F 1.0018(10) 0.5414(18) 0.7963(8) 0.081(6) Uani 0.368(14) 1 d PDU D 4
O1 O 1.2556(5) 0.4797(5) 0.5494(2) 0.0430(11) Uani 1 1 d . . .
O2 O 1.2424(4) 0.3933(4) 0.4446(2) 0.0359(10) Uani 1 1 d . . .
O3 O 1.3408(5) 0.6906(5) 0.4767(3) 0.0576(15) Uani 1 1 d . . .
O4 O 1.2471(4) 0.5641(4) 0.3782(2) 0.0398(11) Uani 1 1 d . . .
O5 O 1.1749(5) 0.8236(4) 0.6209(3) 0.0511(13) Uani 1 1 d . . .
O6 O 0.9848(4) 0.7811(4) 0.6250(2) 0.0383(10) Uani 1 1 d . . .
O7 O 0.9858(4) 0.6098(4) 0.6886(2) 0.0379(10) Uani 1 1 d . . .
O8 O 1.1400(4) 0.5835(5) 0.6620(2) 0.0434(11) Uani 1 1 d . . .
O9 O 1.0569(4) 0.4497(4) 0.4461(2) 0.0318(9) Uani 1 1 d . . .
O10 O 1.1522(5) 0.7577(5) 0.4723(3) 0.0717(19) Uani 1 1 d D . .
O11 O 1.3795(4) 0.7756(5) 0.6229(3) 0.0520(14) Uani 1 1 d D . .
O12 O 1.1983(4) 0.3376(4) 0.31075(18) 0.0353(10) Uani 1 1 d D . .
O13 O 0.6506(4) 0.3520(4) 0.0298(3) 0.0532(14) Uani 1 1 d . . .
O14 O 0.8185(4) 0.5338(4) 0.0743(2) 0.0326(9) Uani 1 1 d . . .
O15 O 0.5757(4) 0.4535(5) 0.1676(3) 0.0483(13) Uani 1 1 d . . .
O16 O 0.7361(4) 0.6363(5) 0.1764(2) 0.0418(11) Uani 1 1 d . . .
O17 O 0.3759(5) 0.1815(5) -0.0579(3) 0.0497(13) Uani 1 1 d . . .
O18 O 0.2221(4) 0.1750(4) -0.1186(2) 0.0367(10) Uani 1 1 d . . .
O19 O 0.1243(4) 0.2649(4) -0.0243(2) 0.0321(9) Uani 1 1 d . . .
O20 O 0.2251(4) 0.2257(4) 0.0480(2) 0.0386(10) Uani 1 1 d . . .
O21 O 0.6351(4) 0.5828(4) 0.0448(3) 0.0407(12) Uani 1 1 d . . .
O22 O 0.4357(5) 0.1869(5) 0.0927(4) 0.078(2) Uani 1 1 d D . .
O23 O 0.3827(4) 0.5163(4) 0.1193(3) 0.0565(14) Uani 1 1 d D . .
O24 O 0.9571(3) 0.7717(4) 0.15133(19) 0.0303(9) Uani 1 1 d D . .
C1 C 1.2752(6) 0.4180(6) 0.5054(3) 0.0353(14) Uani 1 1 d D A .
C2 C 1.3457(6) 0.3584(6) 0.5244(3) 0.0496(19) Uani 1 1 d D . .
C3 C 1.3259(6) 0.6630(6) 0.4176(4) 0.0435(16) Uani 1 1 d D B .
C4 C 1.4130(6) 0.7560(6) 0.3843(3) 0.067(3) Uani 1 1 d D . .
C5 C 1.0965(6) 0.8511(6) 0.6275(3) 0.0397(15) Uani 1 1 d D C .
C6 C 1.1362(6) 0.9872(6) 0.6439(3) 0.054(2) Uani 1 1 d D . .
C7 C 1.0756(6) 0.5946(6) 0.6989(3) 0.0333(13) Uani 1 1 d D D .
C8 C 1.0956(6) 0.5840(7) 0.7671(3) 0.063(3) Uani 1 1 d D . .
C9 C 1.2297(14) 0.8885(11) 0.4697(14) 0.051(4) Uani 0.50 1 d PDU E 3
H9A H 1.2907 0.8952 0.4420 0.061 Uiso 0.50 1 calc PR E 3
H9B H 1.2725 0.9420 0.5137 0.061 Uiso 0.50 1 calc PR E 3
C10 C 1.146(2) 0.9264(19) 0.442(2) 0.062(3) Uani 0.50 1 d PDU E 3
H10A H 1.1591 0.9365 0.3978 0.075 Uiso 0.50 1 calc PR E 3
H10B H 1.1601 1.0050 0.4695 0.075 Uiso 0.50 1 calc PR E 3
C11 C 1.0171(18) 0.824(2) 0.4392(13) 0.076(6) Uani 0.50 1 d PDU E 3
H11A H 0.9848 0.8446 0.4777 0.091 Uiso 0.50 1 calc PR E 3
H11B H 0.9631 0.8108 0.3999 0.091 Uiso 0.50 1 calc PR E 3
C12 C 1.0267(9) 0.7112(14) 0.4378(8) 0.047(4) Uani 0.50 1 d PDU E 3
H12A H 0.9656 0.6571 0.4602 0.056 Uiso 0.50 1 calc PR E 3
H12B H 1.0140 0.6644 0.3927 0.056 Uiso 0.50 1 calc PR E 3
C13 C 1.4616(10) 0.7377(11) 0.6497(10) 0.065(4) Uani 0.50 1 d PDU E 3
H13A H 1.4575 0.6682 0.6177 0.078 Uiso 0.50 1 calc PR E 3
H13B H 1.4372 0.7112 0.6893 0.078 Uiso 0.50 1 calc PR E 3
C14 C 1.5893(9) 0.8468(14) 0.6654(11) 0.076(4) Uani 0.50 1 d PDU E 3
H14A H 1.6385 0.8337 0.6342 0.091 Uiso 0.50 1 calc PR E 3
H14B H 1.6285 0.8595 0.7095 0.091 Uiso 0.50 1 calc PR E 3
C15 C 1.5768(11) 0.9574(10) 0.6606(9) 0.064(3) Uani 0.50 1 d PDU E 3
H15A H 1.5792 1.0038 0.7040 0.077 Uiso 0.50 1 calc PR E 3
H15B H 1.6431 1.0130 0.6413 0.077 Uiso 0.50 1 calc PR E 3
C16 C 1.4556(11) 0.9053(10) 0.6178(9) 0.068(3) Uani 0.50 1 d PDU E 3
H16A H 1.4171 0.9542 0.6327 0.081 Uiso 0.50 1 calc PR E 3
H16B H 1.4658 0.9061 0.5724 0.081 Uiso 0.50 1 calc PR E 3
C17 C 1.1343(12) 0.2631(16) 0.2442(6) 0.038(4) Uani 0.50 1 d PDU F 3
H17A H 1.1060 0.3078 0.2220 0.045 Uiso 0.50 1 calc PR F 3
H17B H 1.0631 0.1845 0.2453 0.045 Uiso 0.50 1 calc PR F 3
C18 C 1.2219(19) 0.239(2) 0.2086(6) 0.054(5) Uani 0.50 1 d PDU F 3
H18A H 1.1929 0.1500 0.1962 0.065 Uiso 0.50 1 calc PR F 3
H18B H 1.2290 0.2680 0.1687 0.065 Uiso 0.50 1 calc PR F 3
C19 C 1.3422(15) 0.307(2) 0.2529(8) 0.059(5) Uani 0.50 1 d PDU F 3
H19A H 1.4041 0.3665 0.2331 0.071 Uiso 0.50 1 calc PR F 3
H19B H 1.3678 0.2488 0.2608 0.071 Uiso 0.50 1 calc PR F 3
C20 C 1.3287(9) 0.3737(19) 0.3160(7) 0.037(4) Uani 0.50 1 d PDU F 3
H20A H 1.3537 0.3500 0.3528 0.044 Uiso 0.50 1 calc PR F 3
H20B H 1.3798 0.4636 0.3231 0.044 Uiso 0.50 1 calc PR F 3
C9' C 1.2294(18) 0.8944(9) 0.4854(13) 0.051(4) Uani 0.50 1 d PD E 4
H9'A H 1.3077 0.9165 0.4711 0.061 Uiso 0.50 1 calc PR E 4
H9'B H 1.2454 0.9335 0.5323 0.061 Uiso 0.50 1 calc PR E 4
C10' C 1.160(3) 0.9369(16) 0.448(2) 0.062(3) Uani 0.50 1 d PD E 4
H10C H 1.1499 0.9999 0.4774 0.075 Uiso 0.50 1 calc PR E 4
H10D H 1.2043 0.9730 0.4144 0.075 Uiso 0.50 1 calc PR E 4
C11' C 1.038(2) 0.826(2) 0.4166(12) 0.076(6) Uani 0.50 1 d PD E 4
H11C H 0.9741 0.8279 0.4399 0.091 Uiso 0.50 1 calc PR E 4
H11D H 1.0174 0.8233 0.3710 0.091 Uiso 0.50 1 calc PR E 4
C12' C 1.0467(11) 0.7145(14) 0.4203(7) 0.047(4) Uani 0.50 1 d PD E 4
H12C H 0.9716 0.6521 0.4310 0.056 Uiso 0.50 1 calc PR E 4
H12D H 1.0594 0.6777 0.3784 0.056 Uiso 0.50 1 calc PR E 4
C13' C 1.4901(10) 0.7704(14) 0.6132(8) 0.065(4) Uani 0.50 1 d PD E 4
H13C H 1.4940 0.7516 0.5666 0.078 Uiso 0.50 1 calc PR E 4
H13D H 1.4929 0.7072 0.6317 0.078 Uiso 0.50 1 calc PR E 4
C14' C 1.5939(8) 0.8989(16) 0.6488(9) 0.076(4) Uani 0.50 1 d PD E 4
H14C H 1.6167 0.9547 0.6200 0.091 Uiso 0.50 1 calc PR E 4
H14D H 1.6658 0.8956 0.6650 0.091 Uiso 0.50 1 calc PR E 4
C15' C 1.5428(11) 0.9415(13) 0.7053(7) 0.064(3) Uani 0.50 1 d PD E 4
H15C H 1.5679 0.9258 0.7453 0.077 Uiso 0.50 1 calc PR E 4
H15D H 1.5725 1.0304 0.7134 0.077 Uiso 0.50 1 calc PR E 4
C16' C 1.4067(10) 0.8685(15) 0.6856(7) 0.068(3) Uani 0.50 1 d PD E 4
H16C H 1.3691 0.8270 0.7191 0.081 Uiso 0.50 1 calc PR E 4
H16D H 1.3751 0.9231 0.6797 0.081 Uiso 0.50 1 calc PR E 4
C17' C 1.1258(12) 0.2350(14) 0.2519(6) 0.038(4) Uani 0.50 1 d PD F 4
H17C H 1.0836 0.2589 0.2227 0.045 Uiso 0.50 1 calc PR F 4
H17D H 1.0648 0.1615 0.2639 0.045 Uiso 0.50 1 calc PR F 4
C18' C 1.2162(19) 0.2088(16) 0.2192(8) 0.054(5) Uani 0.50 1 d PD F 4
H18C H 1.1901 0.1797 0.1716 0.065 Uiso 0.50 1 calc PR F 4
H18D H 1.2259 0.1463 0.2350 0.065 Uiso 0.50 1 calc PR F 4
C19' C 1.3344(15) 0.333(2) 0.2384(8) 0.059(5) Uani 0.50 1 d PD F 4
H19C H 1.4054 0.3215 0.2390 0.071 Uiso 0.50 1 calc PR F 4
H19D H 1.3388 0.3827 0.2078 0.071 Uiso 0.50 1 calc PR F 4
C20' C 1.3301(9) 0.3953(16) 0.3064(8) 0.037(4) Uani 0.50 1 d PD F 4
H20C H 1.3742 0.3807 0.3399 0.044 Uiso 0.50 1 calc PR F 4
H20D H 1.3668 0.4848 0.3123 0.044 Uiso 0.50 1 calc PR F 4
C21 C 0.7598(6) 0.4200(6) 0.0471(3) 0.0349(14) Uani 1 1 d D . .
C22 C 0.8376(5) 0.3623(5) 0.0323(3) 0.0422(16) Uani 1 1 d D . .
C23 C 0.6614(6) 0.5516(7) 0.1975(3) 0.0395(15) Uani 1 1 d D . .
C24 C 0.6843(6) 0.5826(7) 0.2715(3) 0.060(2) Uani 1 1 d D . .
C25 C 0.2892(6) 0.1350(6) -0.1023(3) 0.0379(15) Uani 1 1 d D . .
C26 C 0.2587(6) 0.0121(6) -0.1466(3) 0.0464(17) Uani 1 1 d D . .
C27 C 0.1347(5) 0.2204(5) 0.0217(3) 0.0291(12) Uani 1 1 d D . .
C28 C 0.0179(5) 0.1555(5) 0.0478(3) 0.0357(14) Uani 1 1 d D . .
C29 C 0.5231(14) 0.2033(11) 0.1488(7) 0.053(4) Uani 0.50 1 d PDU . 3
H29A H 0.5286 0.2641 0.1873 0.064 Uiso 0.50 1 calc PR . 3
H29B H 0.6046 0.2315 0.1377 0.064 Uiso 0.50 1 calc PR . 3
C30 C 0.4714(19) 0.0766(15) 0.1616(8) 0.075(5) Uani 0.50 1 d PDU . 3
H30A H 0.4192 0.0678 0.1948 0.090 Uiso 0.50 1 calc PR . 3
H30B H 0.5371 0.0629 0.1765 0.090 Uiso 0.50 1 calc PR . 3
C31 C 0.3977(19) -0.0137(9) 0.0963(11) 0.066(5) Uani 0.50 1 d PDU . 3
H31A H 0.4491 -0.0356 0.0704 0.079 Uiso 0.50 1 calc PR . 3
H31B H 0.3295 -0.0897 0.1025 0.079 Uiso 0.50 1 calc PR . 3
C32 C 0.3512(14) 0.0541(9) 0.0630(9) 0.053(4) Uani 0.50 1 d PDU . 3
H32A H 0.3505 0.0337 0.0159 0.064 Uiso 0.50 1 calc PR . 3
H32B H 0.2680 0.0313 0.0700 0.064 Uiso 0.50 1 calc PR . 3
C33 C 0.2595(11) 0.5022(18) 0.1119(11) 0.049(4) Uani 0.50 1 d PDU . 3
H33A H 0.2014 0.4274 0.1238 0.059 Uiso 0.50 1 calc PR . 3
H33B H 0.2314 0.4946 0.0664 0.059 Uiso 0.50 1 calc PR . 3
C34 C 0.267(2) 0.615(3) 0.1561(15) 0.066(5) Uani 0.50 1 d PDU . 3
H34A H 0.2340 0.5966 0.1956 0.079 Uiso 0.50 1 calc PR . 3
H34B H 0.2225 0.6456 0.1335 0.079 Uiso 0.50 1 calc PR . 3
C35 C 0.404(3) 0.7102(15) 0.1731(17) 0.068(4) Uani 0.50 1 d PDU . 3
H35A H 0.4285 0.7592 0.1410 0.081 Uiso 0.50 1 calc PR . 3
H35B H 0.4245 0.7663 0.2166 0.081 Uiso 0.50 1 calc PR . 3
C36 C 0.4640(15) 0.6322(13) 0.1712(9) 0.053(4) Uani 0.50 1 d PDU . 3
H36A H 0.5458 0.6752 0.1604 0.064 Uiso 0.50 1 calc PR . 3
H36B H 0.4708 0.6140 0.2134 0.064 Uiso 0.50 1 calc PR . 3
C37 C 1.0127(9) 0.7136(8) 0.1856(6) 0.038(2) Uani 0.50 1 d PDU . 3
H37A H 1.0170 0.6488 0.1540 0.045 Uiso 0.50 1 calc PR . 3
H37B H 0.9636 0.6763 0.2173 0.045 Uiso 0.50 1 calc PR . 3
C38 C 1.1386(9) 0.8151(10) 0.2196(7) 0.046(3) Uani 0.50 1 d PDU . 3
H38A H 1.2000 0.8135 0.1940 0.055 Uiso 0.50 1 calc PR . 3
H38B H 1.1572 0.8058 0.2629 0.055 Uiso 0.50 1 calc PR . 3
C39 C 1.1377(11) 0.9346(9) 0.2255(7) 0.054(3) Uani 0.50 1 d PDU . 3
H39A H 1.2188 1.0023 0.2246 0.064 Uiso 0.50 1 calc PR . 3
H39B H 1.1119 0.9573 0.2663 0.064 Uiso 0.50 1 calc PR . 3
C40 C 1.0461(10) 0.9075(8) 0.1665(6) 0.042(2) Uani 0.50 1 d PDU . 3
H40A H 1.0047 0.9551 0.1767 0.050 Uiso 0.50 1 calc PR . 3
H40B H 1.0869 0.9286 0.1293 0.050 Uiso 0.50 1 calc PR . 3
C29' C 0.5343(11) 0.1799(12) 0.1293(10) 0.053(4) Uani 0.50 1 d PD . 4
H29C H 0.5580 0.2316 0.1742 0.064 Uiso 0.50 1 calc PR . 4
H29D H 0.6064 0.2088 0.1082 0.064 Uiso 0.50 1 calc PR . 4
C30' C 0.4841(15) 0.0463(14) 0.1289(12) 0.075(5) Uani 0.50 1 d PD . 4
H30C H 0.5326 0.0145 0.1068 0.090 Uiso 0.50 1 calc PR . 4
H30D H 0.4874 0.0381 0.1737 0.090 Uiso 0.50 1 calc PR . 4
C31' C 0.3559(15) -0.0246(9) 0.0938(15) 0.066(5) Uani 0.50 1 d PD . 4
H31C H 0.3011 -0.0663 0.1225 0.079 Uiso 0.50 1 calc PR . 4
H31D H 0.3465 -0.0877 0.0553 0.079 Uiso 0.50 1 calc PR . 4
C32' C 0.3249(10) 0.0644(10) 0.0733(11) 0.053(4) Uani 0.50 1 d PD . 4
H32C H 0.2975 0.0391 0.0259 0.064 Uiso 0.50 1 calc PR . 4
H32D H 0.2593 0.0664 0.0947 0.064 Uiso 0.50 1 calc PR . 4
C33' C 0.2569(10) 0.4871(17) 0.1272(12) 0.049(4) Uani 0.50 1 d PD . 4
H33C H 0.2197 0.4183 0.1478 0.059 Uiso 0.50 1 calc PR . 4
H33D H 0.2065 0.4629 0.0845 0.059 Uiso 0.50 1 calc PR . 4
C34' C 0.265(2) 0.602(3) 0.1698(15) 0.066(5) Uani 0.50 1 d PD . 4
H34C H 0.2633 0.5977 0.2153 0.079 Uiso 0.50 1 calc PR . 4
H34D H 0.1980 0.6131 0.1542 0.079 Uiso 0.50 1 calc PR . 4
C35' C 0.389(3) 0.7071(14) 0.1630(18) 0.068(4) Uani 0.50 1 d PD . 4
H35C H 0.3801 0.7369 0.1250 0.081 Uiso 0.50 1 calc PR . 4
H35D H 0.4235 0.7767 0.2022 0.081 Uiso 0.50 1 calc PR . 4
C36' C 0.4669(14) 0.6476(11) 0.1543(10) 0.053(4) Uani 0.50 1 d PD . 4
H36C H 0.5297 0.6880 0.1288 0.064 Uiso 0.50 1 calc PR . 4
H36D H 0.5071 0.6541 0.1969 0.064 Uiso 0.50 1 calc PR . 4
C37' C 1.0650(8) 0.7634(12) 0.1399(5) 0.038(2) Uani 0.50 1 d PD . 4
H37C H 1.0897 0.7860 0.0995 0.045 Uiso 0.50 1 calc PR . 4
H37D H 1.0488 0.6789 0.1363 0.045 Uiso 0.50 1 calc PR . 4
C38' C 1.1639(7) 0.8536(14) 0.1983(6) 0.046(3) Uani 0.50 1 d PD . 4
H38C H 1.2172 0.9327 0.1885 0.055 Uiso 0.50 1 calc PR . 4
H38D H 1.2137 0.8195 0.2114 0.055 Uiso 0.50 1 calc PR . 4
C39' C 1.0929(11) 0.8704(15) 0.2521(4) 0.054(3) Uani 0.50 1 d PD . 4
H39C H 1.0692 0.8054 0.2753 0.064 Uiso 0.50 1 calc PR . 4
H39D H 1.1418 0.9515 0.2837 0.064 Uiso 0.50 1 calc PR . 4
C40' C 0.9815(9) 0.8604(12) 0.2148(5) 0.042(2) Uani 0.50 1 d PD . 4
H40C H 0.9120 0.8287 0.2377 0.050 Uiso 0.50 1 calc PR . 4
H40D H 0.9987 0.9410 0.2088 0.050 Uiso 0.50 1 calc PR . 4

loop_
_atom_site_aniso_label
_atom_site_aniso_U_11
_atom_site_aniso_U_22
_atom_site_aniso_U_33
_atom_site_aniso_U_23
_atom_site_aniso_U_13
_atom_site_aniso_U_12
Pb1 0.02488(12) 0.03253(13) 0.02815(12) 0.00145(9) -0.00306(9) 0.00934(9)
Pb2 0.0187(2) 0.0218(3) 0.0290(6) 0.0091(3) -0.0031(2) 0.00656(15)
Pb2' 0.0339(8) 0.0287(9) 0.045(3) 0.0129(14) -0.0057(13) 0.0119(8)
Ti1 0.0276(5) 0.0337(6) 0.0225(5) 0.0012(4) -0.0030(4) 0.0148(5)
Ti2 0.0198(5) 0.0250(5) 0.0342(6) 0.0107(4) -0.0022(4) 0.0081(4)
F1 0.051(7) 0.087(8) 0.077(8) 0.022(6) -0.010(6) 0.036(6)
F2 0.080(7) 0.071(7) 0.070(8) 0.030(6) 0.020(5) 0.049(6)
F3 0.095(9) 0.079(8) 0.049(6) 0.006(5) 0.005(5) 0.067(7)
F4 0.071(5) 0.055(4) 0.096(6) 0.014(4) 0.034(4) 0.002(4)
F5 0.116(6) 0.054(5) 0.073(5) 0.033(4) 0.038(4) 0.032(4)
F6 0.085(5) 0.078(5) 0.078(6) 0.018(4) 0.056(5) 0.029(4)
F7 0.076(5) 0.039(4) 0.134(8) 0.008(4) 0.011(5) 0.016(4)
F8 0.130(7) 0.063(5) 0.098(6) 0.034(4) 0.001(5) 0.058(5)
F9 0.126(8) 0.043(4) 0.102(7) 0.007(4) 0.047(6) 0.036(4)
F10 0.107(7) 0.090(7) 0.077(6) 0.054(5) 0.016(5) 0.034(5)
F11 0.045(4) 0.079(6) 0.046(4) 0.025(5) -0.010(3) 0.030(4)
F12 0.102(7) 0.110(7) 0.036(4) 0.011(4) 0.006(4) 0.077(6)
F13 0.045(2) 0.047(2) 0.085(3) 0.005(2) -0.005(2) 0.027(2)
F14 0.072(3) 0.043(2) 0.098(4) 0.031(3) 0.015(3) 0.035(2)
F15 0.091(4) 0.080(4) 0.058(3) 0.012(3) 0.019(3) 0.053(3)
F16 0.061(3) 0.119(5) 0.053(3) 0.026(3) -0.001(3) 0.018(3)
F17 0.148(6) 0.161(6) 0.071(4) 0.019(4) 0.036(4) 0.105(5)
F18 0.080(4) 0.113(5) 0.051(3) 0.045(3) 0.008(3) 0.015(3)
F19 0.108(4) 0.060(3) 0.077(4) 0.028(3) 0.017(3) 0.055(3)
F20 0.066(3) 0.045(2) 0.074(3) 0.001(2) 0.008(3) 0.027(2)
F21 0.081(4) 0.075(3) 0.079(4) 0.021(3) 0.047(3) 0.045(3)
F22 0.034(2) 0.063(3) 0.045(2) 0.015(2) 0.0062(17) 0.020(2)
F23 0.051(2) 0.049(2) 0.048(2) 0.0262(19) 0.0211(19) 0.028(2)
F24 0.061(3) 0.061(3) 0.040(2) 0.008(2) 0.017(2) 0.040(2)
F1' 0.051(6) 0.085(7) 0.044(5) 0.022(5) 0.000(5) 0.036(5)
F2' 0.094(8) 0.059(6) 0.121(11) 0.022(7) -0.005(7) 0.046(6)
F3' 0.073(7) 0.099(10) 0.072(7) 0.020(6) 0.012(5) 0.068(7)
F4' 0.038(13) 0.032(12) 0.040(12) 0.012(8) 0.001(8) 0.013(8)
F5' 0.087(18) 0.081(19) 0.079(19) 0.024(11) 0.018(10) 0.042(12)
F6' 0.039(12) 0.042(12) 0.040(13) 0.006(8) 0.021(9) 0.016(8)
F7' 0.102(12) 0.052(9) 0.072(10) 0.016(7) 0.045(9) 0.031(8)
F8' 0.082(10) 0.057(9) 0.103(12) 0.020(8) 0.005(8) 0.046(8)
F9' 0.093(11) 0.050(8) 0.058(9) 0.000(6) 0.000(8) 0.038(8)
F10' 0.066(8) 0.069(9) 0.057(8) 0.030(7) 0.007(6) 0.037(7)
F11' 0.115(11) 0.087(9) 0.065(9) 0.003(7) -0.013(7) 0.051(8)
F12' 0.076(8) 0.113(11) 0.065(8) 0.044(8) 0.012(6) 0.049(7)
O1 0.050(3) 0.054(3) 0.027(2) 0.002(2) -0.005(2) 0.031(3)
O2 0.035(2) 0.052(3) 0.022(2) 0.0056(19) -0.0007(17) 0.025(2)
O3 0.041(3) 0.055(3) 0.041(3) 0.000(2) 0.013(2) 0.001(2)
O4 0.043(3) 0.037(2) 0.031(2) 0.005(2) 0.006(2) 0.016(2)
O5 0.038(3) 0.034(3) 0.068(4) 0.000(2) 0.005(2) 0.013(2)
O6 0.036(2) 0.034(2) 0.040(3) 0.002(2) -0.001(2) 0.017(2)
O7 0.043(3) 0.046(3) 0.025(2) 0.0009(19) -0.0046(19) 0.027(2)
O8 0.041(3) 0.065(3) 0.031(2) 0.016(2) 0.004(2) 0.030(3)
O9 0.027(2) 0.035(2) 0.026(2) 0.0022(18) -0.0013(17) 0.0123(18)
O10 0.066(4) 0.050(3) 0.079(5) 0.026(3) -0.018(3) 0.014(3)
O11 0.030(2) 0.052(3) 0.053(3) -0.008(3) -0.006(2) 0.014(2)
O12 0.032(2) 0.041(2) 0.024(2) -0.0042(18) -0.0032(17) 0.018(2)
O13 0.035(3) 0.028(2) 0.080(4) 0.007(2) -0.011(3) 0.008(2)
O14 0.034(2) 0.024(2) 0.033(2) 0.0060(17) -0.0096(18) 0.0117(18)
O15 0.035(3) 0.061(3) 0.045(3) 0.030(3) 0.008(2) 0.015(2)
O16 0.029(2) 0.054(3) 0.047(3) 0.023(2) 0.011(2) 0.020(2)
O17 0.042(3) 0.055(3) 0.063(3) 0.020(3) 0.004(3) 0.032(3)
O18 0.025(2) 0.034(2) 0.050(3) 0.012(2) 0.006(2) 0.0149(19)
O19 0.032(2) 0.028(2) 0.030(2) 0.0071(17) -0.0012(17) 0.0112(18)
O20 0.035(2) 0.038(2) 0.042(3) 0.015(2) 0.001(2) 0.016(2)
O21 0.025(2) 0.029(2) 0.060(3) 0.020(2) -0.012(2) 0.0057(18)
O22 0.040(3) 0.055(3) 0.129(6) 0.059(4) -0.020(3) 0.007(3)
O23 0.044(3) 0.047(3) 0.070(4) 0.004(3) -0.003(3) 0.022(3)
O24 0.0220(19) 0.032(2) 0.029(2) 0.0027(17) -0.0024(16) 0.0100(17)
C1 0.033(3) 0.044(4) 0.025(3) 0.008(3) -0.001(2) 0.018(3)
C2 0.056(5) 0.074(5) 0.029(3) 0.008(4) 0.001(3) 0.043(4)
C3 0.043(4) 0.040(4) 0.040(4) 0.005(3) 0.014(3) 0.017(3)
C4 0.065(6) 0.046(5) 0.060(6) 0.006(4) 0.029(5) 0.007(4)
C5 0.043(4) 0.032(3) 0.038(4) 0.006(3) 0.002(3) 0.015(3)
C6 0.060(5) 0.035(4) 0.061(5) 0.007(4) 0.014(4) 0.021(4)
C7 0.035(3) 0.031(3) 0.029(3) -0.001(2) -0.006(3) 0.017(3)
C8 0.087(7) 0.099(7) 0.035(4) 0.010(4) 0.002(4) 0.075(6)
C9 0.058(5) 0.045(4) 0.045(10) 0.014(5) 0.004(5) 0.020(4)
C10 0.066(6) 0.053(5) 0.062(7) 0.019(5) -0.009(5) 0.026(5)
C11 0.075(8) 0.068(6) 0.081(11) 0.018(7) 0.001(7) 0.035(6)
C12 0.049(6) 0.052(5) 0.031(7) 0.018(5) 0.009(5) 0.017(4)
C13 0.049(6) 0.073(7) 0.062(7) 0.011(6) -0.005(5) 0.028(5)
C14 0.055(6) 0.066(8) 0.089(9) 0.035(6) 0.009(6) 0.011(6)
C15 0.062(7) 0.066(7) 0.057(7) 0.015(6) -0.006(5) 0.029(6)
C16 0.048(6) 0.067(7) 0.066(7) -0.001(6) -0.010(5) 0.021(5)
C17 0.041(4) 0.034(7) 0.030(4) 0.012(5) 0.003(3) 0.012(4)
C18 0.056(5) 0.068(9) 0.048(6) 0.000(5) 0.000(4) 0.045(6)
C19 0.051(5) 0.072(8) 0.039(7) 0.009(5) 0.014(5) 0.020(5)
C20 0.036(4) 0.036(6) 0.039(5) 0.013(5) 0.001(3) 0.018(3)
C9' 0.058(5) 0.045(4) 0.045(10) 0.014(5) 0.004(5) 0.020(4)
C10' 0.066(6) 0.053(5) 0.062(7) 0.019(5) -0.009(5) 0.026(5)
C11' 0.075(8) 0.068(6) 0.081(11) 0.018(7) 0.001(7) 0.035(6)
C12' 0.049(6) 0.052(5) 0.031(7) 0.018(5) 0.009(5) 0.017(4)
C13' 0.049(6) 0.073(7) 0.062(7) 0.011(6) -0.005(5) 0.028(5)
C14' 0.055(6) 0.066(8) 0.089(9) 0.035(6) 0.009(6) 0.011(6)
C15' 0.062(7) 0.066(7) 0.057(7) 0.015(6) -0.006(5) 0.029(6)
C16' 0.048(6) 0.067(7) 0.066(7) -0.001(6) -0.010(5) 0.021(5)
C17' 0.041(4) 0.034(7) 0.030(4) 0.012(5) 0.003(3) 0.012(4)
C18' 0.056(5) 0.068(9) 0.048(6) 0.000(5) 0.000(4) 0.045(6)
C19' 0.051(5) 0.072(8) 0.039(7) 0.009(5) 0.014(5) 0.020(5)
C20' 0.036(4) 0.036(6) 0.039(5) 0.013(5) 0.001(3) 0.018(3)
C21 0.038(3) 0.031(3) 0.033(3) 0.010(3) -0.004(3) 0.016(3)
C22 0.045(4) 0.030(3) 0.048(4) 0.009(3) 0.000(3) 0.017(3)
C23 0.025(3) 0.051(4) 0.048(4) 0.020(3) 0.010(3) 0.020(3)
C24 0.049(5) 0.080(6) 0.046(5) 0.028(4) 0.018(4) 0.022(4)
C25 0.033(3) 0.042(4) 0.050(4) 0.024(3) 0.020(3) 0.022(3)
C26 0.048(4) 0.049(4) 0.053(4) 0.020(4) 0.018(4) 0.029(4)
C27 0.035(3) 0.026(3) 0.023(3) 0.002(2) -0.002(2) 0.016(3)
C28 0.041(4) 0.043(4) 0.030(3) 0.010(3) 0.009(3) 0.026(3)
C29 0.046(5) 0.056(6) 0.065(9) 0.028(6) 0.005(5) 0.027(4)
C30 0.072(7) 0.070(7) 0.092(10) 0.038(7) 0.008(7) 0.037(6)
C31 0.061(10) 0.045(5) 0.086(7) 0.023(5) -0.015(7) 0.024(5)
C32 0.045(7) 0.038(4) 0.079(7) 0.019(5) 0.014(6) 0.021(4)
C33 0.045(4) 0.051(6) 0.055(9) 0.015(5) -0.001(4) 0.027(4)
C34 0.057(5) 0.067(7) 0.067(10) 0.008(6) 0.008(5) 0.030(5)
C35 0.058(7) 0.062(5) 0.087(9) 0.019(5) 0.004(6) 0.034(5)
C36 0.048(5) 0.048(5) 0.061(9) 0.016(5) 0.013(5) 0.020(4)
C37 0.023(4) 0.044(5) 0.041(5) 0.008(4) -0.003(3) 0.015(4)
C38 0.023(5) 0.048(7) 0.046(6) 0.004(4) -0.005(4) 0.007(4)
C39 0.048(6) 0.055(6) 0.041(6) 0.000(4) -0.011(4) 0.019(5)
C40 0.035(4) 0.039(5) 0.036(5) -0.003(4) -0.002(4) 0.013(4)
C29' 0.046(5) 0.056(6) 0.065(9) 0.028(6) 0.005(5) 0.027(4)
C30' 0.072(7) 0.070(7) 0.092(10) 0.038(7) 0.008(7) 0.037(6)
C31' 0.061(10) 0.045(5) 0.086(7) 0.023(5) -0.015(7) 0.024(5)
C32' 0.045(7) 0.038(4) 0.079(7) 0.019(5) 0.014(6) 0.021(4)
C33' 0.045(4) 0.051(6) 0.055(9) 0.015(5) -0.001(4) 0.027(4)
C34' 0.057(5) 0.067(7) 0.067(10) 0.008(6) 0.008(5) 0.030(5)
C35' 0.058(7) 0.062(5) 0.087(9) 0.019(5) 0.004(6) 0.034(5)
C36' 0.048(5) 0.048(5) 0.061(9) 0.016(5) 0.013(5) 0.020(4)
C37' 0.023(4) 0.044(5) 0.041(5) 0.008(4) -0.003(3) 0.015(4)
C38' 0.023(5) 0.048(7) 0.046(6) 0.004(4) -0.005(4) 0.007(4)
C39' 0.048(6) 0.055(6) 0.041(6) 0.000(4) -0.011(4) 0.019(5)
C40' 0.035(4) 0.039(5) 0.036(5) -0.003(4) -0.002(4) 0.013(4)

loop_
_atom_type_symbol
_atom_type_description
_atom_type_scat_dispersion_real
_atom_type_scat_dispersion_imag
_atom_type_scat_source
C C 0.0033 0.0016 'International Tables Vol C Tables 4.2.6.8 and 6.1.1.4'
H H 0.0000 0.0000 'International Tables Vol C Tables 4.2.6.8 and 6.1.1.4'
O O 0.0106 0.0060 'International Tables Vol C Tables 4.2.6.8 and 6.1.1.4'
F F 0.0171 0.0103 'International Tables Vol C Tables 4.2.6.8 and 6.1.1.4'
Ti Ti 0.2776 0.4457 'International Tables Vol C Tables 4.2.6.8 and 6.1.1.4'
Pb Pb -3.3944 10.1111 'International Tables Vol C Tables 4.2.6.8 and 6.1.1.4'

loop_
_geom_angle_atom_site_label_1
_geom_angle_atom_site_label_2
_geom_angle_atom_site_label_3
_geom_angle
_geom_angle_site_symmetry_1
_geom_angle_site_symmetry_3
O11 Pb1 O8 76.81(17) . .
O11 Pb1 O5 71.05(16) . .
O8 Pb1 O5 76.43(18) . .
O11 Pb1 O3 72.40(17) . .
O8 Pb1 O3 141.38(18) . .
O5 Pb1 O3 113.68(18) . .
O11 Pb1 O1 80.49(16) . .
O8 Pb1 O1 78.15(15) . .
O5 Pb1 O1 145.32(16) . .
O3 Pb1 O1 74.30(19) . .
O11 Pb1 O10 106.04(18) . .
O8 Pb1 O10 145.0(2) . .
O5 Pb1 O10 72.0(2) . .
O3 Pb1 O10 67.8(2) . .
O1 Pb1 O10 136.8(2) . .
O11 Pb1 O9 144.94(15) . .
O8 Pb1 O9 116.91(15) . .
O5 Pb1 O9 141.41(15) . .
O3 Pb1 O9 79.39(15) . .
O1 Pb1 O9 72.03(14) . .
O10 Pb1 O9 81.25(16) . .
O11 Pb1 O9 140.11(15) . 2_766
O8 Pb1 O9 73.21(14) . 2_766
O5 Pb1 O9 76.76(14) . 2_766
O3 Pb1 O9 144.30(16) . 2_766
O1 Pb1 O9 117.48(15) . 2_766
O10 Pb1 O9 85.13(17) . 2_766
O9 Pb1 O9 73.68(15) . 2_766
O22 Pb2 O15 72.5(2) . .
O22 Pb2 O20 74.34(16) . .
O15 Pb2 O20 112.28(18) . .
O22 Pb2 O21 141.34(18) . 2_665
O15 Pb2 O21 145.12(19) . 2_665
O20 Pb2 O21 79.66(14) . 2_665
O22 Pb2 O13 74.1(2) . .
O15 Pb2 O13 80.24(18) . .
O20 Pb2 O13 140.21(17) . .
O21 Pb2 O13 112.2(2) 2_665 .
O22 Pb2 O21 136.61(15) . .
O15 Pb2 O21 78.98(16) . .
O20 Pb2 O21 148.24(15) . .
O21 Pb2 O21 75.91(14) 2_665 .
O13 Pb2 O21 69.24(15) . .
O22 Pb2 O23 119.2(3) . .
O15 Pb2 O23 72.76(19) . .
O20 Pb2 O23 74.94(16) . .
O21 Pb2 O23 79.67(18) 2_665 .
O13 Pb2 O23 142.97(16) . .
O21 Pb2 O23 80.93(17) . .
O22 Pb2 O17 76.2(2) . .
O15 Pb2 O17 144.59(18) . .
O20 Pb2 O17 73.84(16) . .
O21 Pb2 O17 69.33(16) 2_665 .
O13 Pb2 O17 75.56(18) . .
O21 Pb2 O17 114.91(19) . .
O23 Pb2 O17 139.11(15) . .
O17 Pb2' O13 89.8(6) . .
O17 Pb2' O21 77.6(3) . 2_665
O13 Pb2' O21 127.9(6) . 2_665
O17 Pb2' O22 83.3(3) . .
O13 Pb2' O22 79.1(2) . .
O21 Pb2' O22 146.2(2) 2_665 .
O17 Pb2' O21 131.1(6) . .
O13 Pb2' O21 73.8(2) . .
O21 Pb2' O21 77.48(16) 2_665 .
O22 Pb2' O21 134.9(3) . .
O9 Ti1 O7 98.3(2) . 2_766
O9 Ti1 O2 99.1(2) . .
O7 Ti1 O2 162.61(19) 2_766 .
O9 Ti1 O4 100.2(2) . .
O7 Ti1 O4 88.1(2) 2_766 .
O2 Ti1 O4 89.7(2) . .
O9 Ti1 O6 99.8(2) . 2_766
O7 Ti1 O6 89.3(2) 2_766 2_766
O2 Ti1 O6 86.9(2) . 2_766
O4 Ti1 O6 160.0(2) . 2_766
O9 Ti1 O12 179.35(19) . .
O7 Ti1 O12 81.06(17) 2_766 .
O2 Ti1 O12 81.58(17) . .
O4 Ti1 O12 79.86(18) . .
O6 Ti1 O12 80.19(18) 2_766 .
O21 Ti2 O14 98.1(2) . .
O21 Ti2 O18 98.3(2) . 2_665
O14 Ti2 O18 163.56(18) . 2_665
O21 Ti2 O19 102.1(2) . 2_665
O14 Ti2 O19 88.05(18) . 2_665
O18 Ti2 O19 87.72(19) 2_665 2_665
O21 Ti2 O16 100.4(2) . .
O14 Ti2 O16 90.1(2) . .
O18 Ti2 O16 87.7(2) 2_665 .
O19 Ti2 O16 157.52(19) 2_665 .
O21 Ti2 O24 178.2(2) . .
O14 Ti2 O24 81.45(16) . .
O18 Ti2 O24 82.16(17) 2_665 .
O19 Ti2 O24 79.71(16) 2_665 .
O16 Ti2 O24 77.86(17) . .
C1 O1 Pb1 132.4(4) . .
C1 O2 Ti1 134.6(4) . .
C3 O3 Pb1 128.5(5) . .
C3 O4 Ti1 133.7(5) . .
C5 O5 Pb1 133.6(4) . .
C5 O6 Ti1 132.7(4) . 2_766
C7 O7 Ti1 136.7(4) . 2_766
C7 O8 Pb1 132.2(4) . .
Ti1 O9 Pb1 126.0(2) . .
Ti1 O9 Pb1 127.6(2) . 2_766
Pb1 O9 Pb1 106.32(15) . 2_766
C12' O10 C9' 108.4(6) . .
C9' O10 C12 112.0(12) . .
C12' O10 C9 100.9(12) . .
C12 O10 C9 107.9(6) . .
C12' O10 Pb1 127.3(7) . .
C9' O10 Pb1 122.4(8) . .
C12 O10 Pb1 117.2(7) . .
C9 O10 Pb1 131.5(8) . .
C13' O11 C16' 108.6(6) . .
C13 O11 C16 108.1(6) . .
C13' O11 Pb1 124.3(5) . .
C13 O11 Pb1 125.7(5) . .
C16' O11 Pb1 126.8(5) . .
C16 O11 Pb1 120.5(5) . .
C17 O12 C20 109.2(6) . .
C17' O12 C20 110.2(10) . .
C17 O12 C20' 104.7(10) . .
C17' O12 C20' 109.6(6) . .
C17 O12 Ti1 125.6(6) . .
C17' O12 Ti1 124.0(6) . .
C20 O12 Ti1 124.9(6) . .
C20' O12 Ti1 126.3(6) . .
C21 O13 Pb2' 141.9(5) . .
C21 O13 Pb2 135.3(5) . .
C21 O14 Ti2 133.2(4) . .
C23 O15 Pb2 134.6(4) . .
C23 O16 Ti2 137.2(5) . .
C25 O17 Pb2' 137.1(5) . .
C25 O17 Pb2 133.2(4) . .
C25 O18 Ti2 133.8(4) . 2_665
C27 O19 Ti2 135.6(4) . 2_665
C27 O20 Pb2 133.1(4) . .
Ti2 O21 Pb2' 127.8(2) . 2_665
Ti2 O21 Pb2 128.1(2) . 2_665
Ti2 O21 Pb2 127.8(2) . .
Pb2' O21 Pb2 103.67(17) 2_665 .
Pb2 O21 Pb2 104.09(14) 2_665 .
Ti2 O21 Pb2' 129.6(2) . .
C32' O22 C29' 109.6(5) . .
C32' O22 C29 114.0(9) . .
C32 O22 C29 109.7(5) . .
C32' O22 Pb2 122.6(6) . .
C32 O22 Pb2 127.8(6) . .
C29' O22 Pb2 127.2(5) . .
C29 O22 Pb2 122.1(5) . .
C32' O22 Pb2' 120.3(7) . .
C32 O22 Pb2' 121.7(7) . .
C29' O22 Pb2' 125.9(6) . .
C29 O22 Pb2' 125.7(6) . .
C36' O23 C33 105.4(14) . .
C36' O23 C33' 107.8(6) . .
C33 O23 C36 107.4(6) . .
C33' O23 C36 105.0(14) . .
C36' O23 Pb2 123.8(8) . .
C33 O23 Pb2 128.1(8) . .
C33' O23 Pb2 128.4(8) . .
C36 O23 Pb2 124.5(8) . .
C37' O24 C40' 110.9(5) . .
C40 O24 C37 108.3(5) . .
C37' O24 Ti2 127.8(4) . .
C40' O24 Ti2 121.2(4) . .
C40 O24 Ti2 128.6(4) . .
C37 O24 Ti2 123.1(4) . .
O1 C1 O2 129.0(6) . .
O1 C1 C2 117.2(5) . .
O2 C1 C2 113.7(5) . .
F2' C2 F1 129.3(10) . .
F2' C2 F3 74.1(8) . .
F1 C2 F3 110.2(8) . .
F2' C2 F1' 110.2(8) . .
F1 C2 F2 107.1(7) . .
F3 C2 F2 105.2(7) . .
F2' C2 F3' 109.8(7) . .
F1' C2 F3' 104.0(7) . .
F2' C2 C1 111.7(8) . .
F1 C2 C1 110.9(9) . .
F3 C2 C1 115.3(7) . .
F1' C2 C1 111.6(8) . .
F2 C2 C1 107.5(7) . .
F3' C2 C1 109.3(7) . .
O3 C3 O4 128.6(6) . .
O3 C3 C4 118.5(6) . .
O4 C3 C4 112.9(6) . .
F4 C4 F5' 126.5(19) . .
F5' C4 F6' 109.9(11) . .
F4 C4 F6 107.7(7) . .
F5' C4 F4' 108.7(11) . .
F6' C4 F4' 108.5(11) . .
F4 C4 F5 109.2(7) . .
F6 C4 F5 106.5(7) . .
F4 C4 C3 111.6(7) . .
F5' C4 C3 111(2) . .
F6' C4 C3 104.2(16) . .
F6 C4 C3 111.6(7) . .
F4' C4 C3 114.3(19) . .
F5 C4 C3 110.1(6) . .
O5 C5 O6 128.4(6) . .
O5 C5 C6 117.5(6) . .
O6 C5 C6 114.0(6) . .
F8 C6 F9 110.3(7) . .
F7' C6 F9' 108.7(9) . .
F8 C6 F7 107.3(7) . .
F9 C6 F7 107.3(6) . .
F7' C6 F8' 107.1(9) . .
F9' C6 F8' 105.8(8) . .
F8 C6 C5 108.4(6) . .
F9 C6 C5 112.2(6) . .
F7' C6 C5 115.0(9) . .
F9' C6 C5 108.7(9) . .
F7 C6 C5 111.2(6) . .
F8' C6 C5 111.2(9) . .
O8 C7 O7 129.3(6) . .
O8 C7 C8 119.0(5) . .
O7 C7 C8 111.7(5) . .
F12' C8 F11 126.4(9) . .
F11 C8 F12 112.3(7) . .
F12' C8 F10' 113.4(9) . .
F12' C8 F11' 104.8(8) . .
F10' C8 F11' 103.9(8) . .
F11 C8 F10 103.1(6) . .
F12 C8 F10 103.5(7) . .
F12' C8 C7 118.1(8) . .
F11 C8 C7 114.3(7) . .
F12 C8 C7 116.5(6) . .
F10' C8 C7 115.7(10) . .
F10 C8 C7 105.2(6) . .
O10 C9 C10 106.8(5) . .
O10 C9 H9A 110.4 . .
C10 C9 H9A 110.4 . .
O10 C9 H9B 110.4 . .
C10 C9 H9B 110.4 . .
H9A C9 H9B 108.6 . .
C9 C10 C11 106.5(7) . .
C9 C10 H10A 110.4 . .
C11 C10 H10A 110.4 . .
C9 C10 H10B 110.4 . .
C11 C10 H10B 110.4 . .
H10A C10 H10B 108.6 . .
C12 C11 C10 105.4(7) . .
C12 C11 H11A 110.7 . .
C10 C11 H11A 110.7 . .
C12 C11 H11B 110.7 . .
C10 C11 H11B 110.7 . .
H11A C11 H11B 108.8 . .
O10 C12 C11 105.7(6) . .
O10 C12 H12A 110.6 . .
C11 C12 H12A 110.6 . .
O10 C12 H12B 110.6 . .
C11 C12 H12B 110.6 . .
H12A C12 H12B 108.7 . .
O11 C13 C14 108.1(7) . .
O11 C13 H13A 110.1 . .
C14 C13 H13A 110.1 . .
O11 C13 H13B 110.1 . .
C14 C13 H13B 110.1 . .
H13A C13 H13B 108.4 . .
C13 C14 C15 105.8(6) . .
C13 C14 H14A 110.6 . .
C15 C14 H14A 110.6 . .
C13 C14 H14B 110.6 . .
C15 C14 H14B 110.6 . .
H14A C14 H14B 108.7 . .
C16 C15 C14 105.9(6) . .
C16 C15 H15A 110.6 . .
C14 C15 H15A 110.6 . .
C16 C15 H15B 110.6 . .
C14 C15 H15B 110.6 . .
H15A C15 H15B 108.7 . .
O11 C16 C15 106.2(7) . .
O11 C16 H16A 110.5 . .
C15 C16 H16A 110.5 . .
O11 C16 H16B 110.5 . .
C15 C16 H16B 110.5 . .
H16A C16 H16B 108.7 . .
O12 C17 C18 107.7(6) . .
O12 C17 H17A 110.2 . .
C18 C17 H17A 110.2 . .
O12 C17 H17B 110.2 . .
C18 C17 H17B 110.2 . .
H17A C17 H17B 108.5 . .
C19 C18 C17 107.9(6) . .
C19 C18 H18A 110.1 . .
C17 C18 H18A 110.1 . .
C19 C18 H18B 110.1 . .
C17 C18 H18B 110.1 . .
H18A C18 H18B 108.4 . .
C18 C19 C20 107.7(6) . .
C18 C19 H19A 110.2 . .
C20 C19 H19A 110.2 . .
C18 C19 H19B 110.2 . .
C20 C19 H19B 110.2 . .
H19A C19 H19B 108.5 . .
O12 C20 C19 107.0(6) . .
O12 C20 H20A 110.3 . .
C19 C20 H20A 110.3 . .
O12 C20 H20B 110.3 . .
C19 C20 H20B 110.3 . .
H20A C20 H20B 108.6 . .
O10 C9' C10' 106.9(5) . .
O10 C9' H9'A 110.3 . .
C10' C9' H9'A 110.3 . .
O10 C9' H9'B 110.3 . .
C10' C9' H9'B 110.3 . .
H9'A C9' H9'B 108.6 . .
C11' C10' C9' 107.3(6) . .
C11' C10' H10C 110.2 . .
C9' C10' H10C 110.2 . .
C11' C10' H10D 110.2 . .
C9' C10' H10D 110.2 . .
H10C C10' H10D 108.5 . .
C12' C11' C10' 106.8(7) . .
C12' C11' H11C 110.4 . .
C10' C11' H11C 110.4 . .
C12' C11' H11D 110.4 . .
C10' C11' H11D 110.4 . .
H11C C11' H11D 108.6 . .
O10 C12' C11' 106.8(6) . .
O10 C12' H12C 110.4 . .
C11' C12' H12C 110.4 . .
O10 C12' H12D 110.4 . .
C11' C12' H12D 110.4 . .
H12C C12' H12D 108.6 . .
O11 C13' C14' 104.5(7) . .
O11 C13' H13C 110.9 . .
C14' C13' H13C 110.9 . .
O11 C13' H13D 110.9 . .
C14' C13' H13D 110.9 . .
H13C C13' H13D 108.9 . .
C13' C14' C15' 104.3(7) . .
C13' C14' H14C 110.9 . .
C15' C14' H14C 110.9 . .
C13' C14' H14D 110.9 . .
C15' C14' H14D 110.9 . .
H14C C14' H14D 108.9 . .
C16' C15' C14' 106.5(6) . .
C16' C15' H15C 110.4 . .
C14' C15' H15C 110.4 . .
C16' C15' H15D 110.4 . .
C14' C15' H15D 110.4 . .
H15C C15' H15D 108.6 . .
O11 C16' C15' 106.4(6) . .
O11 C16' H16C 110.5 . .
C15' C16' H16C 110.5 . .
O11 C16' H16D 110.5 . .
C15' C16' H16D 110.5 . .
H16C C16' H16D 108.6 . .
O12 C17' C18' 105.7(7) . .
O12 C17' H17C 110.6 . .
C18' C17' H17C 110.6 . .
O12 C17' H17D 110.6 . .
C18' C17' H17D 110.6 . .
H17C C17' H17D 108.7 . .
C17' C18' C19' 104.1(7) . .
C17' C18' H18C 110.9 . .
C19' C18' H18C 110.9 . .
C17' C18' H18D 110.9 . .
C19' C18' H18D 110.9 . .
H18C C18' H18D 109.0 . .
C20' C19' C18' 104.7(6) . .
C20' C19' H19C 110.8 . .
C18' C19' H19C 110.8 . .
C20' C19' H19D 110.8 . .
C18' C19' H19D 110.8 . .
H19C C19' H19D 108.9 . .
O12 C20' C19' 105.3(6) . .
O12 C20' H20C 110.7 . .
C19' C20' H20C 110.7 . .
O12 C20' H20D 110.7 . .
C19' C20' H20D 110.7 . .
H20C C20' H20D 108.8 . .
O13 C21 O14 129.1(6) . .
O13 C21 C22 116.4(6) . .
O14 C21 C22 114.5(5) . .
F13 C22 F14 107.2(5) . .
F13 C22 F15 107.2(5) . .
F14 C22 F15 107.4(5) . .
F13 C22 C21 114.0(5) . .
F14 C22 C21 111.0(5) . .
F15 C22 C21 109.9(5) . .
O15 C23 O16 128.8(6) . .
O15 C23 C24 118.7(6) . .
O16 C23 C24 112.5(6) . .
F17 C24 F18 108.7(6) . .
F17 C24 F16 108.2(7) . .
F18 C24 F16 105.6(6) . .
F17 C24 C23 109.9(6) . .
F18 C24 C23 111.2(6) . .
F16 C24 C23 113.0(6) . .
O17 C25 O18 130.0(6) . .
O17 C25 C26 116.3(6) . .
O18 C25 C26 113.7(6) . .
F20 C26 F19 106.9(5) . .
F20 C26 F21 106.7(6) . .
F19 C26 F21 108.2(5) . .
F20 C26 C25 113.5(5) . .
F19 C26 C25 111.8(6) . .
F21 C26 C25 109.4(5) . .
O20 C27 O19 128.6(6) . .
O20 C27 C28 117.5(5) . .
O19 C27 C28 113.8(5) . .
F24 C28 F22 107.0(5) . .
F24 C28 F23 107.2(5) . .
F22 C28 F23 106.8(5) . .
F24 C28 C27 110.3(5) . .
F22 C28 C27 113.0(5) . .
F23 C28 C27 112.2(5) . .
O22 C29 C30 105.1(6) . .
O22 C29 H29A 110.7 . .
C30 C29 H29A 110.7 . .
O22 C29 H29B 110.7 . .
C30 C29 H29B 110.7 . .
H29A C29 H29B 108.8 . .
C29 C30 C31 104.7(7) . .
C29 C30 H30A 110.8 . .
C31 C30 H30A 110.8 . .
C29 C30 H30B 110.8 . .
C31 C30 H30B 110.8 . .
H30A C30 H30B 108.9 . .
C32 C31 C30 105.0(7) . .
C32 C31 H31A 110.8 . .
C30 C31 H31A 110.8 . .
C32 C31 H31B 110.8 . .
C30 C31 H31B 110.8 . .
H31A C31 H31B 108.8 . .
O22 C32 C31 106.1(6) . .
O22 C32 H32A 110.5 . .
C31 C32 H32A 110.5 . .
O22 C32 H32B 110.5 . .
C31 C32 H32B 110.5 . .
H32A C32 H32B 108.7 . .
O23 C33 C34 108.1(7) . .
O23 C33 H33A 110.1 . .
C34 C33 H33A 110.1 . .
O23 C33 H33B 110.1 . .
C34 C33 H33B 110.1 . .
H33A C33 H33B 108.4 . .
C33 C34 C35 104.3(7) . .
C33 C34 H34A 110.9 . .
C35 C34 H34A 110.9 . .
C33 C34 H34B 110.9 . .
C35 C34 H34B 110.9 . .
H34A C34 H34B 108.9 . .
C36 C35 C34 104.0(7) . .
C36 C35 H35A 111.0 . .
C34 C35 H35A 111.0 . .
C36 C35 H35B 111.0 . .
C34 C35 H35B 111.0 . .
H35A C35 H35B 109.0 . .
O23 C36 C35 105.1(8) . .
O23 C36 H36A 110.7 . .
C35 C36 H36A 110.7 . .
O23 C36 H36B 110.7 . .
C35 C36 H36B 110.7 . .
H36A C36 H36B 108.8 . .
O24 C37 C38 106.8(6) . .
O24 C37 H37A 110.4 . .
C38 C37 H37A 110.4 . .
O24 C37 H37B 110.4 . .
C38 C37 H37B 110.4 . .
H37A C37 H37B 108.6 . .
C37 C38 C39 105.7(6) . .
C37 C38 H38A 110.6 . .
C39 C38 H38A 110.6 . .
C37 C38 H38B 110.6 . .
C39 C38 H38B 110.6 . .
H38A C38 H38B 108.7 . .
C38 C39 C40 104.7(6) . .
C38 C39 H39A 110.8 . .
C40 C39 H39A 110.8 . .
C38 C39 H39B 110.8 . .
C40 C39 H39B 110.8 . .
H39A C39 H39B 108.9 . .
O24 C40 C39 105.3(6) . .
O24 C40 H40A 110.7 . .
C39 C40 H40A 110.7 . .
O24 C40 H40B 110.7 . .
C39 C40 H40B 110.7 . .
H40A C40 H40B 108.8 . .
O22 C29' C30' 106.7(5) . .
O22 C29' H29C 110.4 . .
C30' C29' H29C 110.4 . .
O22 C29' H29D 110.4 . .
C30' C29' H29D 110.4 . .
H29C C29' H29D 108.6 . .
C31' C30' C29' 108.0(5) . .
C31' C30' H30C 110.1 . .
C29' C30' H30C 110.1 . .
C31' C30' H30D 110.1 . .
C29' C30' H30D 110.1 . .
H30C C30' H30D 108.4 . .
C30' C31' C32' 108.2(5) . .
C30' C31' H31C 110.1 . .
C32' C31' H31C 110.1 . .
C30' C31' H31D 110.1 . .
C32' C31' H31D 110.1 . .
H31C C31' H31D 108.4 . .
O22 C32' C31' 107.4(5) . .
O22 C32' H32C 110.2 . .
C31' C32' H32C 110.2 . .
O22 C32' H32D 110.2 . .
C31' C32' H32D 110.2 . .
H32C C32' H32D 108.5 . .
O23 C33' C34' 107.8(7) . .
O23 C33' H33C 110.2 . .
C34' C33' H33C 110.2 . .
O23 C33' H33D 110.2 . .
C34' C33' H33D 110.2 . .
H33C C33' H33D 108.5 . .
C33' C34' C35' 103.6(7) . .
C33' C34' H34C 111.0 . .
C35' C34' H34C 111.0 . .
C33' C34' H34D 111.0 . .
C35' C34' H34D 111.0 . .
H34C C34' H34D 109.0 . .
C36' C35' C34' 103.7(7) . .
C36' C35' H35C 111.0 . .
C34' C35' H35C 111.0 . .
C36' C35' H35D 111.0 . .
C34' C35' H35D 111.0 . .
H35C C35' H35D 109.0 . .
O23 C36' C35' 105.8(7) . .
O23 C36' H36C 110.6 . .
C35' C36' H36C 110.6 . .
O23 C36' H36D 110.6 . .
C35' C36' H36D 110.6 . .
H36C C36' H36D 108.7 . .
O24 C37' C38' 106.0(6) . .
O24 C37' H37C 110.5 . .
C38' C37' H37C 110.5 . .
O24 C37' H37D 110.5 . .
C38' C37' H37D 110.5 . .
H37C C37' H37D 108.7 . .
C37' C38' C39' 104.0(6) . .
C37' C38' H38C 111.0 . .
C39' C38' H38C 111.0 . .
C37' C38' H38D 111.0 . .
C39' C38' H38D 111.0 . .
H38C C38' H38D 109.0 . .
C40' C39' C38' 103.6(6) . .
C40' C39' H39C 111.0 . .
C38' C39' H39C 111.0 . .
C40' C39' H39D 111.0 . .
C38' C39' H39D 111.0 . .
H39C C39' H39D 109.0 . .
O24 C40' C39' 103.4(6) . .
O24 C40' H40C 111.1 . .
C39' C40' H40C 111.1 . .
O24 C40' H40D 111.1 . .
C39' C40' H40D 111.1 . .
H40C C40' H40D 109.0 . .

loop_
_geom_bond_atom_site_label_1
_geom_bond_atom_site_label_2
_geom_bond_distance
_geom_bond_site_symmetry_2
Pb1 O11 2.509(4) .
Pb1 O8 2.597(5) .
Pb1 O5 2.606(5) .
Pb1 O3 2.623(5) .
Pb1 O1 2.625(5) .
Pb1 O10 2.647(5) .
Pb1 O9 2.652(4) .
Pb1 O9 2.662(4) 2_766
Pb2 O22 2.543(4) .
Pb2 O15 2.560(6) .
Pb2 O20 2.603(5) .
Pb2 O21 2.661(4) 2_665
Pb2 O13 2.666(6) .
Pb2 O21 2.667(4) .
Pb2 O23 2.722(5) .
Pb2 O17 2.726(6) .
Pb2' O17 2.320(14) .
Pb2' O13 2.359(11) .
Pb2' O21 2.562(5) 2_665
Pb2' O22 2.570(6) .
Pb2' O21 2.672(5) .
Ti1 O9 1.674(4) .
Ti1 O7 1.999(4) 2_766
Ti1 O2 2.001(4) .
Ti1 O4 2.012(5) .
Ti1 O6 2.016(5) 2_766
Ti1 O12 2.230(4) .
Ti2 O21 1.669(4) .
Ti2 O14 2.005(4) .
Ti2 O18 2.006(5) 2_665
Ti2 O19 2.010(5) 2_665
Ti2 O16 2.016(5) .
Ti2 O24 2.232(4) .
F1 C2 1.334(8) .
F2 C2 1.381(8) .
F3 C2 1.343(8) .
F4 C4 1.337(8) .
F5 C4 1.359(8) .
F6 C4 1.355(8) .
F7 C6 1.362(7) .
F8 C6 1.331(7) .
F9 C6 1.334(7) .
F10 C8 1.442(8) .
F11 C8 1.315(8) .
F12 C8 1.316(7) .
F13 C22 1.341(6) .
F14 C22 1.342(6) .
F15 C22 1.345(7) .
F16 C24 1.339(7) .
F17 C24 1.337(8) .
F18 C24 1.338(7) .
F19 C26 1.341(7) .
F20 C26 1.340(7) .
F21 C26 1.350(7) .
F22 C28 1.343(6) .
F23 C28 1.345(6) .
F24 C28 1.342(6) .
F1' C2 1.352(8) .
F2' C2 1.315(8) .
F3' C2 1.383(8) .
F4' C4 1.356(10) .
F5' C4 1.351(10) .
F6' C4 1.352(10) .
F7' C6 1.347(9) .
F8' C6 1.380(9) .
F9' C6 1.357(9) .
F10' C8 1.329(9) .
F11' C8 1.430(9) .
F12' C8 1.314(9) .
O1 C1 1.226(8) .
O2 C1 1.275(7) .
O3 C3 1.223(9) .
O4 C3 1.260(8) .
O5 C5 1.222(9) .
O6 C5 1.263(8) .
O6 Ti1 2.016(5) 2_766
O7 C7 1.272(8) .
O7 Ti1 1.999(4) 2_766
O8 C7 1.214(8) .
O9 Pb1 2.662(4) 2_766
O10 C12' 1.496(9) .
O10 C9' 1.500(9) .
O10 C12 1.502(9) .
O10 C9 1.503(9) .
O11 C13' 1.476(9) .
O11 C13 1.490(9) .
O11 C16' 1.504(9) .
O11 C16 1.507(10) .
O12 C17 1.481(9) .
O12 C17' 1.489(9) .
O12 C20 1.495(9) .
O12 C20' 1.502(9) .
O13 C21 1.222(8) .
O14 C21 1.264(7) .
O15 C23 1.214(8) .
O16 C23 1.246(8) .
O17 C25 1.229(9) .
O18 C25 1.262(8) .
O18 Ti2 2.006(5) 2_665
O19 C27 1.266(7) .
O19 Ti2 2.010(5) 2_665
O20 C27 1.225(7) .
O21 Pb2' 2.562(5) 2_665
O21 Pb2 2.661(4) 2_665
O22 C32' 1.480(9) .
O22 C32 1.485(9) .
O22 C29' 1.501(9) .
O22 C29 1.506(9) .
O23 C36' 1.493(10) .
O23 C33 1.496(10) .
O23 C33' 1.498(10) .
O23 C36 1.502(10) .
O24 C37' 1.469(8) .
O24 C40' 1.497(8) .
O24 C40 1.508(9) .
O24 C37 1.512(8) .
C1 C2 1.526(7) .
C3 C4 1.529(8) .
C5 C6 1.526(7) .
C7 C8 1.514(7) .
C9 C10 1.522(9) .
C9 H9A 0.9900 .
C9 H9B 0.9900 .
C10 C11 1.525(10) .
C10 H10A 0.9900 .
C10 H10B 0.9900 .
C11 C12 1.512(10) .
C11 H11A 0.9900 .
C11 H11B 0.9900 .
C12 H12A 0.9900 .
C12 H12B 0.9900 .
C13 C14 1.517(9) .
C13 H13A 0.9900 .
C13 H13B 0.9900 .
C14 C15 1.531(9) .
C14 H14A 0.9900 .
C14 H14B 0.9900 .
C15 C16 1.515(9) .
C15 H15A 0.9900 .
C15 H15B 0.9900 .
C16 H16A 0.9900 .
C16 H16B 0.9900 .
C17 C18 1.509(9) .
C17 H17A 0.9900 .
C17 H17B 0.9900 .
C18 C19 1.500(9) .
C18 H18A 0.9900 .
C18 H18B 0.9900 .
C19 C20 1.519(9) .
C19 H19A 0.9900 .
C19 H19B 0.9900 .
C20 H20A 0.9900 .
C20 H20B 0.9900 .
C9' C10' 1.519(9) .
C9' H9'A 0.9900 .
C9' H9'B 0.9900 .
C10' C11' 1.515(9) .
C10' H10C 0.9900 .
C10' H10D 0.9900 .
C11' C12' 1.506(9) .
C11' H11C 0.9900 .
C11' H11D 0.9900 .
C12' H12C 0.9900 .
C12' H12D 0.9900 .
C13' C14' 1.533(10) .
C13' H13C 0.9900 .
C13' H13D 0.9900 .
C14' C15' 1.539(9) .
C14' H14C 0.9900 .
C14' H14D 0.9900 .
C15' C16' 1.512(9) .
C15' H15C 0.9900 .
C15' H15D 0.9900 .
C16' H16C 0.9900 .
C16' H16D 0.9900 .
C17' C18' 1.525(9) .
C17' H17C 0.9900 .
C17' H17D 0.9900 .
C18' C19' 1.535(10) .
C18' H18C 0.9900 .
C18' H18D 0.9900 .
C19' C20' 1.534(9) .
C19' H19C 0.9900 .
C19' H19D 0.9900 .
C20' H20C 0.9900 .
C20' H20D 0.9900 .
C21 C22 1.519(7) .
C23 C24 1.530(8) .
C25 C26 1.524(7) .
C27 C28 1.527(7) .
C29 C30 1.529(9) .
C29 H29A 0.9900 .
C29 H29B 0.9900 .
C30 C31 1.531(10) .
C30 H30A 0.9900 .
C30 H30B 0.9900 .
C31 C32 1.529(9) .
C31 H31A 0.9900 .
C31 H31B 0.9900 .
C32 H32A 0.9900 .
C32 H32B 0.9900 .
C33 C34 1.525(9) .
C33 H33A 0.9900 .
C33 H33B 0.9900 .
C34 C35 1.540(10) .
C34 H34A 0.9900 .
C34 H34B 0.9900 .
C35 C36 1.532(10) .
C35 H35A 0.9900 .
C35 H35B 0.9900 .
C36 H36A 0.9900 .
C36 H36B 0.9900 .
C37 C38 1.517(9) .
C37 H37A 0.9900 .
C37 H37B 0.9900 .
C38 C39 1.525(9) .
C38 H38A 0.9900 .
C38 H38B 0.9900 .
C39 C40 1.538(9) .
C39 H39A 0.9900 .
C39 H39B 0.9900 .
C40 H40A 0.9900 .
C40 H40B 0.9900 .
C29' C30' 1.517(9) .
C29' H29C 0.9900 .
C29' H29D 0.9900 .
C30' C31' 1.497(9) .
C30' H30C 0.9900 .
C30' H30D 0.9900 .
C31' C32' 1.512(9) .
C31' H31C 0.9900 .
C31' H31D 0.9900 .
C32' H32C 0.9900 .
C32' H32D 0.9900 .
C33' C34' 1.526(9) .
C33' H33C 0.9900 .
C33' H33D 0.9900 .
C34' C35' 1.550(10) .
C34' H34C 0.9900 .
C34' H34D 0.9900 .
C35' C36' 1.529(9) .
C35' H35C 0.9900 .
C35' H35D 0.9900 .
C36' H36C 0.9900 .
C36' H36D 0.9900 .
C37' C38' 1.531(9) .
C37' H37C 0.9900 .
C37' H37D 0.9900 .
C38' C39' 1.554(9) .
C38' H38C 0.9900 .
C38' H38D 0.9900 .
C39' C40' 1.534(9) .
C39' H39C 0.9900 .
C39' H39D 0.9900 .
C40' H40C 0.9900 .
C40' H40D 0.9900 .

loop_
_geom_torsion_atom_site_label_1
_geom_torsion_atom_site_label_2
_geom_torsion_atom_site_label_3
_geom_torsion_atom_site_label_4
_geom_torsion
_geom_torsion_site_symmetry_1
_geom_torsion_site_symmetry_4
O11 Pb1 O1 C1 -119.6(6) . .
O8 Pb1 O1 C1 162.0(6) . .
O5 Pb1 O1 C1 -154.4(6) . .
O3 Pb1 O1 C1 -45.3(6) . .
O10 Pb1 O1 C1 -16.2(7) . .
O9 Pb1 O1 C1 38.4(6) . .
O9 Pb1 O1 C1 98.3(6) 2_766 .
O9 Ti1 O2 C1 -2.0(7) . .
O7 Ti1 O2 C1 -179.0(7) 2_766 .
O4 Ti1 O2 C1 98.3(6) . .
O6 Ti1 O2 C1 -101.4(6) 2_766 .
O12 Ti1 O2 C1 178.1(7) . .
O11 Pb1 O3 C3 -175.1(7) . .
O8 Pb1 O3 C3 146.2(6) . .
O5 Pb1 O3 C3 -115.8(7) . .
O1 Pb1 O3 C3 100.1(7) . .
O10 Pb1 O3 C3 -58.8(7) . .
O9 Pb1 O3 C3 26.0(7) . .
O9 Pb1 O3 C3 -15.3(9) 2_766 .
O9 Ti1 O4 C3 47.1(7) . .
O7 Ti1 O4 C3 145.2(7) 2_766 .
O2 Ti1 O4 C3 -52.1(7) . .
O6 Ti1 O4 C3 -132.1(7) 2_766 .
O12 Ti1 O4 C3 -133.6(7) . .
O11 Pb1 O5 C5 -175.0(8) . .
O8 Pb1 O5 C5 -94.5(7) . .
O3 Pb1 O5 C5 124.9(7) . .
O1 Pb1 O5 C5 -138.5(7) . .
O10 Pb1 O5 C5 70.2(7) . .
O9 Pb1 O5 C5 21.8(8) . .
O9 Pb1 O5 C5 -18.9(7) 2_766 .
O11 Pb1 O8 C7 116.2(6) . .
O5 Pb1 O8 C7 42.9(6) . .
O3 Pb1 O8 C7 153.9(5) . .
O1 Pb1 O8 C7 -160.9(6) . .
O10 Pb1 O8 C7 17.0(8) . .
O9 Pb1 O8 C7 -98.3(6) . .
O9 Pb1 O8 C7 -37.2(6) 2_766 .
O7 Ti1 O9 Pb1 -132.7(3) 2_766 .
O2 Ti1 O9 Pb1 48.2(3) . .
O4 Ti1 O9 Pb1 -43.2(3) . .
O6 Ti1 O9 Pb1 136.5(3) 2_766 .
O7 Ti1 O9 Pb1 44.1(3) 2_766 2_766
O2 Ti1 O9 Pb1 -135.0(3) . 2_766
O4 Ti1 O9 Pb1 133.6(3) . 2_766
O6 Ti1 O9 Pb1 -46.7(3) 2_766 2_766
O11 Pb1 O9 Ti1 -15.6(5) . .
O8 Pb1 O9 Ti1 -121.7(3) . .
O5 Pb1 O9 Ti1 135.9(3) . .
O3 Pb1 O9 Ti1 21.1(3) . .
O1 Pb1 O9 Ti1 -55.7(3) . .
O10 Pb1 O9 Ti1 89.9(3) . .
O9 Pb1 O9 Ti1 177.4(4) 2_766 .
O11 Pb1 O9 Pb1 167.0(2) . 2_766
O8 Pb1 O9 Pb1 60.9(2) . 2_766
O5 Pb1 O9 Pb1 -41.5(3) . 2_766
O3 Pb1 O9 Pb1 -156.3(2) . 2_766
O1 Pb1 O9 Pb1 126.9(2) . 2_766
O10 Pb1 O9 Pb1 -87.4(2) . 2_766
O9 Pb1 O9 Pb1 0.0 2_766 2_766
O11 Pb1 O10 C12' -179.6(10) . .
O8 Pb1 O10 C12' -89.8(11) . .
O5 Pb1 O10 C12' -116.3(11) . .
O3 Pb1 O10 C12' 117.6(11) . .
O1 Pb1 O10 C12' 87.2(11) . .
O9 Pb1 O10 C12' 35.5(10) . .
O9 Pb1 O10 C12' -38.7(10) 2_766 .
O11 Pb1 O10 C9' -16.7(15) . .
O8 Pb1 O10 C9' 73.2(16) . .
O5 Pb1 O10 C9' 46.7(15) . .
O3 Pb1 O10 C9' -79.4(15) . .
O1 Pb1 O10 C9' -109.8(15) . .
O9 Pb1 O10 C9' -161.5(15) . .
O9 Pb1 O10 C9' 124.3(15) 2_766 .
O11 Pb1 O10 C12 -162.2(9) . .
O8 Pb1 O10 C12 -72.4(9) . .
O5 Pb1 O10 C12 -98.9(9) . .
O3 Pb1 O10 C12 135.0(9) . .
O1 Pb1 O10 C12 104.6(9) . .
O9 Pb1 O10 C12 52.9(9) . .
O9 Pb1 O10 C12 -21.3(9) 2_766 .
O11 Pb1 O10 C9 -5.6(16) . .
O8 Pb1 O10 C9 84.2(16) . .
O5 Pb1 O10 C9 57.7(16) . .
O3 Pb1 O10 C9 -68.4(16) . .
O1 Pb1 O10 C9 -98.8(16) . .
O9 Pb1 O10 C9 -150.5(16) . .
O9 Pb1 O10 C9 135.3(16) 2_766 .
O8 Pb1 O11 C13' 116.5(11) . .
O5 Pb1 O11 C13' -163.5(11) . .
O3 Pb1 O11 C13' -39.9(11) . .
O1 Pb1 O11 C13' 36.6(11) . .
O10 Pb1 O11 C13' -99.6(11) . .
O9 Pb1 O11 C13' -1.9(12) . .
O9 Pb1 O11 C13' 158.5(10) 2_766 .
O8 Pb1 O11 C13 69.5(11) . .
O5 Pb1 O11 C13 149.4(11) . .
O3 Pb1 O11 C13 -86.9(11) . .
O1 Pb1 O11 C13 -10.5(11) . .
O10 Pb1 O11 C13 -146.6(11) . .
O9 Pb1 O11 C13 -48.9(12) . .
O9 Pb1 O11 C13 111.5(11) 2_766 .
O8 Pb1 O11 C16' -56.3(11) . .
O5 Pb1 O11 C16' 23.7(11) . .
O3 Pb1 O11 C16' 147.4(12) . .
O1 Pb1 O11 C16' -136.2(12) . .
O10 Pb1 O11 C16' 87.7(12) . .
O9 Pb1 O11 C16' -174.6(11) . .
O9 Pb1 O11 C16' -14.2(12) 2_766 .
O8 Pb1 O11 C16 -140.3(9) . .
O5 Pb1 O11 C16 -60.3(9) . .
O3 Pb1 O11 C16 63.4(9) . .
O1 Pb1 O11 C16 139.8(9) . .
O10 Pb1 O11 C16 3.6(10) . .
O9 Pb1 O11 C16 101.3(10) . .
O9 Pb1 O11 C16 -98.3(10) 2_766 .
O7 Ti1 O12 C17 -27.5(11) 2_766 .
O2 Ti1 O12 C17 151.7(11) . .
O4 Ti1 O12 C17 -117.1(11) . .
O6 Ti1 O12 C17 63.4(11) 2_766 .
O7 Ti1 O12 C17' -46.2(10) 2_766 .
O2 Ti1 O12 C17' 132.9(10) . .
O4 Ti1 O12 C17' -135.8(10) . .
O6 Ti1 O12 C17' 44.7(10) 2_766 .
O7 Ti1 O12 C20 146.3(12) 2_766 .
O2 Ti1 O12 C20 -34.6(12) . .
O4 Ti1 O12 C20 56.6(12) . .
O6 Ti1 O12 C20 -122.9(12) 2_766 .
O7 Ti1 O12 C20' 128.8(12) 2_766 .
O2 Ti1 O12 C20' -52.1(12) . .
O4 Ti1 O12 C20' 39.1(12) . .
O6 Ti1 O12 C20' -140.3(12) 2_766 .
O17 Pb2' O13 C21 156.7(9) . .
O21 Pb2' O13 C21 82.6(12) 2_665 .
O22 Pb2' O13 C21 -120.1(9) . .
O21 Pb2' O13 C21 23.5(10) . .
O17 Pb2' O13 Pb2 -155.3(7) . .
O21 Pb2' O13 Pb2 130.7(7) 2_665 .
O22 Pb2' O13 Pb2 -72.1(7) . .
O21 Pb2' O13 Pb2 71.5(5) . .
O22 Pb2 O13 C21 -119.7(7) . .
O15 Pb2 O13 C21 -45.2(7) . .
O20 Pb2 O13 C21 -158.5(6) . .
O21 Pb2 O13 C21 100.8(7) 2_665 .
O21 Pb2 O13 C21 36.6(7) . .
O23 Pb2 O13 C21 -1.9(9) . .
O17 Pb2 O13 C21 160.8(7) . .
O22 Pb2 O13 Pb2' 101.0(6) . .
O15 Pb2 O13 Pb2' 175.5(6) . .
O20 Pb2 O13 Pb2' 62.3(7) . .
O21 Pb2 O13 Pb2' -38.5(6) 2_665 .
O21 Pb2 O13 Pb2' -102.7(6) . .
O23 Pb2 O13 Pb2' -141.2(6) . .
O17 Pb2 O13 Pb2' 21.6(6) . .
O21 Ti2 O14 C21 -7.9(6) . .
O18 Ti2 O14 C21 175.1(7) 2_665 .
O19 Ti2 O14 C21 -109.8(6) 2_665 .
O16 Ti2 O14 C21 92.7(6) . .
O24 Ti2 O14 C21 170.4(6) . .
O22 Pb2 O15 C23 154.1(7) . .
O20 Pb2 O15 C23 -141.7(6) . .
O21 Pb2 O15 C23 -37.3(8) 2_665 .
O13 Pb2 O15 C23 77.7(7) . .
O21 Pb2 O15 C23 7.2(7) . .
O23 Pb2 O15 C23 -76.6(7) . .
O17 Pb2 O15 C23 125.0(7) . .
O21 Ti2 O16 C23 33.7(7) . .
O14 Ti2 O16 C23 -64.6(7) . .
O18 Ti2 O16 C23 131.7(7) 2_665 .
O19 Ti2 O16 C23 -149.9(6) 2_665 .
O24 Ti2 O16 C23 -145.9(7) . .
O13 Pb2' O17 C25 -155.3(7) . .
O21 Pb2' O17 C25 -26.4(8) 2_665 .
O22 Pb2' O17 C25 125.7(7) . .
O21 Pb2' O17 C25 -87.3(9) . .
O13 Pb2' O17 Pb2 146.8(8) . .
O21 Pb2' O17 Pb2 -84.2(7) 2_665 .
O22 Pb2' O17 Pb2 67.8(8) . .
O21 Pb2' O17 Pb2 -145.1(9) . .
O22 Pb2 O17 C25 125.3(7) . .
O15 Pb2 O17 C25 153.8(6) . .
O20 Pb2 O17 C25 47.9(6) . .
O21 Pb2 O17 C25 -36.9(6) 2_665 .
O13 Pb2 O17 C25 -157.8(7) . .
O21 Pb2 O17 C25 -99.4(6) . .
O23 Pb2 O17 C25 6.4(8) . .
O22 Pb2 O17 Pb2' -106.8(8) . .
O15 Pb2 O17 Pb2' -78.3(8) . .
O20 Pb2 O17 Pb2' 175.8(8) . .
O21 Pb2 O17 Pb2' 91.0(8) 2_665 .
O13 Pb2 O17 Pb2' -30.0(7) . .
O21 Pb2 O17 Pb2' 28.5(7) . .
O23 Pb2 O17 Pb2' 134.2(8) . .
O22 Pb2 O20 C27 -165.4(6) . .
O15 Pb2 O20 C27 131.5(6) . .
O21 Pb2 O20 C27 -14.3(6) 2_665 .
O13 Pb2 O20 C27 -126.7(6) . .
O21 Pb2 O20 C27 25.8(8) . .
O23 Pb2 O20 C27 67.7(6) . .
O17 Pb2 O20 C27 -85.6(6) . .
O14 Ti2 O21 Pb2' -138.4(6) . 2_665
O18 Ti2 O21 Pb2' 40.7(6) 2_665 2_665
O19 Ti2 O21 Pb2' -48.7(6) 2_665 2_665
O16 Ti2 O21 Pb2' 129.9(6) . 2_665
O14 Ti2 O21 Pb2 -124.6(3) . 2_665
O18 Ti2 O21 Pb2 54.6(4) 2_665 2_665
O19 Ti2 O21 Pb2 -34.9(4) 2_665 2_665
O16 Ti2 O21 Pb2 143.8(3) . 2_665
O14 Ti2 O21 Pb2 53.2(4) . .
O18 Ti2 O21 Pb2 -127.6(3) 2_665 .
O19 Ti2 O21 Pb2 142.9(3) 2_665 .
O16 Ti2 O21 Pb2 -38.4(4) . .
O14 Ti2 O21 Pb2' 39.5(6) . .
O18 Ti2 O21 Pb2' -141.4(6) 2_665 .
O19 Ti2 O21 Pb2' 129.2(6) 2_665 .
O16 Ti2 O21 Pb2' -52.2(6) . .
O22 Pb2 O21 Ti2 -23.2(6) . .
O15 Pb2 O21 Ti2 26.2(4) . .
O20 Pb2 O21 Ti2 141.0(3) . .
O21 Pb2 O21 Ti2 -178.2(5) 2_665 .
O13 Pb2 O21 Ti2 -57.4(3) . .
O23 Pb2 O21 Ti2 100.2(4) . .
O17 Pb2 O21 Ti2 -119.4(3) . .
O22 Pb2 O21 Pb2' 166.2(6) . 2_665
O15 Pb2 O21 Pb2' -144.4(5) . 2_665
O20 Pb2 O21 Pb2' -29.6(4) . 2_665
O21 Pb2 O21 Pb2' 11.2(3) 2_665 2_665
O13 Pb2 O21 Pb2' 132.0(5) . 2_665
O23 Pb2 O21 Pb2' -70.3(4) . 2_665
O17 Pb2 O21 Pb2' 70.0(4) . 2_665
O22 Pb2 O21 Pb2 155.0(4) . 2_665
O15 Pb2 O21 Pb2 -155.6(2) . 2_665
O20 Pb2 O21 Pb2 -40.8(4) . 2_665
O21 Pb2 O21 Pb2 0.0 2_665 2_665
O13 Pb2 O21 Pb2 120.8(2) . 2_665
O23 Pb2 O21 Pb2 -81.5(2) . 2_665
O17 Pb2 O21 Pb2 58.8(2) . 2_665
O22 Pb2 O21 Pb2' 81.0(5) . .
O15 Pb2 O21 Pb2' 130.4(4) . .
O20 Pb2 O21 Pb2' -114.8(6) . .
O21 Pb2 O21 Pb2' -74.0(4) 2_665 .
O13 Pb2 O21 Pb2' 46.8(4) . .
O23 Pb2 O21 Pb2' -155.5(4) . .
O17 Pb2 O21 Pb2' -15.2(4) . .
O17 Pb2' O21 Ti2 -117.3(4) . .
O13 Pb2' O21 Ti2 -42.3(7) . .
O21 Pb2' O21 Ti2 -178.3(5) 2_665 .
O22 Pb2' O21 Ti2 13.0(13) . .
O17 Pb2' O21 Pb2' 61.0(3) . 2_665
O13 Pb2' O21 Pb2' 136.0(6) . 2_665
O21 Pb2' O21 Pb2' 0.0 2_665 2_665
O22 Pb2' O21 Pb2' -168.7(12) . 2_665
O17 Pb2' O21 Pb2 50.0(4) . 2_665
O13 Pb2' O21 Pb2 125.0(3) . 2_665
O21 Pb2' O21 Pb2 -11.0(3) 2_665 2_665
O22 Pb2' O21 Pb2 -179.7(9) . 2_665
O17 Pb2' O21 Pb2 158.3(6) . .
O13 Pb2' O21 Pb2 -126.7(5) . .
O21 Pb2' O21 Pb2 97.3(5) 2_665 .
O22 Pb2' O21 Pb2 -71.4(10) . .
O15 Pb2 O22 C32' 146.6(13) . .
O20 Pb2 O22 C32' 26.5(12) . .
O21 Pb2 O22 C32' -23.1(14) 2_665 .
O13 Pb2 O22 C32' -128.9(13) . .
O21 Pb2 O22 C32' -162.1(12) . .
O23 Pb2 O22 C32' 88.7(12) . .
O17 Pb2 O22 C32' -50.3(12) . .
O15 Pb2 O22 C32 167.9(12) . .
O20 Pb2 O22 C32 47.8(12) . .
O21 Pb2 O22 C32 -1.7(14) 2_665 .
O13 Pb2 O22 C32 -107.6(12) . .
O21 Pb2 O22 C32 -140.7(12) . .
O23 Pb2 O22 C32 110.1(12) . .
O17 Pb2 O22 C32 -28.9(12) . .
O15 Pb2 O22 C29' -43.7(12) . .
O20 Pb2 O22 C29' -163.8(13) . .
O21 Pb2 O22 C29' 146.7(12) 2_665 .
O13 Pb2 O22 C29' 40.8(12) . .
O21 Pb2 O22 C29' 7.6(14) . .
O23 Pb2 O22 C29' -101.6(12) . .
O17 Pb2 O22 C29' 119.4(13) . .
O15 Pb2 O22 C29 -19.5(11) . .
O20 Pb2 O22 C29 -139.6(11) . .
O21 Pb2 O22 C29 170.8(10) 2_665 .
O13 Pb2 O22 C29 65.0(11) . .
O21 Pb2 O22 C29 31.8(12) . .
O23 Pb2 O22 C29 -77.4(11) . .
O17 Pb2 O22 C29 143.6(11) . .
O15 Pb2 O22 Pb2' -131.5(4) . .
O20 Pb2 O22 Pb2' 108.4(4) . .
O21 Pb2 O22 Pb2' 58.9(6) 2_665 .
O13 Pb2 O22 Pb2' -47.0(4) . .
O21 Pb2 O22 Pb2' -80.2(5) . .
O23 Pb2 O22 Pb2' 170.6(5) . .
O17 Pb2 O22 Pb2' 31.6(4) . .
O17 Pb2' O22 C32' -38.1(12) . .
O13 Pb2' O22 C32' -129.2(11) . .
O21 Pb2' O22 C32' 17.5(19) 2_665 .
O21 Pb2' O22 C32' 177.3(12) . .
O17 Pb2' O22 C32 -16.9(12) . .
O13 Pb2' O22 C32 -108.0(11) . .
O21 Pb2' O22 C32 38.6(19) 2_665 .
O21 Pb2' O22 C32 -161.5(12) . .
O17 Pb2' O22 C29' 116.5(12) . .
O13 Pb2' O22 C29' 25.3(13) . .
O21 Pb2' O22 C29' 172.0(14) 2_665 .
O21 Pb2' O22 C29' -28.2(17) . .
O17 Pb2' O22 C29 141.8(11) . .
O13 Pb2' O22 C29 50.6(12) . .
O21 Pb2' O22 C29 -162.7(14) 2_665 .
O21 Pb2' O22 C29 -2.9(16) . .
O17 Pb2' O22 Pb2 -142.9(6) . .
O13 Pb2' O22 Pb2 125.9(5) . .
O21 Pb2' O22 Pb2 -87.4(14) 2_665 .
O21 Pb2' O22 Pb2 72.4(8) . .
O22 Pb2 O23 C36' 113.3(12) . .
O15 Pb2 O23 C36' 55.5(12) . .
O20 Pb2 O23 C36' 175.2(12) . .
O21 Pb2 O23 C36' -102.9(12) 2_665 .
O13 Pb2 O23 C36' 10.5(13) . .
O21 Pb2 O23 C36' -25.7(12) . .
O17 Pb2 O23 C36' -143.5(12) . .
O22 Pb2 O23 C33 -88.4(13) . .
O15 Pb2 O23 C33 -146.2(13) . .
O20 Pb2 O23 C33 -26.5(13) . .
O21 Pb2 O23 C33 55.4(13) 2_665 .
O13 Pb2 O23 C33 168.8(13) . .
O21 Pb2 O23 C33 132.6(13) . .
O17 Pb2 O23 C33 14.8(14) . .
O22 Pb2 O23 C33' -68.3(13) . .
O15 Pb2 O23 C33' -126.1(13) . .
O20 Pb2 O23 C33' -6.4(13) . .
O21 Pb2 O23 C33' 75.5(13) 2_665 .
O13 Pb2 O23 C33' -171.2(13) . .
O21 Pb2 O23 C33' 152.7(13) . .
O17 Pb2 O23 C33' 34.9(13) . .
O22 Pb2 O23 C36 92.8(12) . .
O15 Pb2 O23 C36 35.1(12) . .
O20 Pb2 O23 C36 154.7(12) . .
O21 Pb2 O23 C36 -123.3(12) 2_665 .
O13 Pb2 O23 C36 -10.0(13) . .
O21 Pb2 O23 C36 -46.1(12) . .
O17 Pb2 O23 C36 -164.0(11) . .
O14 Ti2 O24 C37' 35.1(8) . .
O18 Ti2 O24 C37' -143.6(8) 2_665 .
O19 Ti2 O24 C37' -54.5(8) 2_665 .
O16 Ti2 O24 C37' 127.1(8) . .
O14 Ti2 O24 C40' -141.5(7) . .
O18 Ti2 O24 C40' 39.9(7) 2_665 .
O19 Ti2 O24 C40' 129.0(7) 2_665 .
O16 Ti2 O24 C40' -49.5(7) . .
O14 Ti2 O24 C40 149.1(8) . .
O18 Ti2 O24 C40 -29.5(8) 2_665 .
O19 Ti2 O24 C40 59.6(8) 2_665 .
O16 Ti2 O24 C40 -118.9(8) . .
O14 Ti2 O24 C37 -30.3(7) . .
O18 Ti2 O24 C37 151.0(7) 2_665 .
O19 Ti2 O24 C37 -119.9(7) 2_665 .
O16 Ti2 O24 C37 61.7(7) . .
Pb1 O1 C1 O2 -14.2(11) . .
Pb1 O1 C1 C2 167.5(4) . .
Ti1 O2 C1 O1 -16.9(12) . .
Ti1 O2 C1 C2 161.4(5) . .
O1 C1 C2 F2' 95.6(12) . .
O2 C1 C2 F2' -82.9(12) . .
O1 C1 C2 F1 -56.1(12) . .
O2 C1 C2 F1 125.3(11) . .
O1 C1 C2 F3 177.7(11) . .
O2 C1 C2 F3 -0.8(12) . .
O1 C1 C2 F1' -28.2(11) . .
O2 C1 C2 F1' 153.3(9) . .
O1 C1 C2 F2 60.7(11) . .
O2 C1 C2 F2 -117.8(9) . .
O1 C1 C2 F3' -142.7(10) . .
O2 C1 C2 F3' 38.7(11) . .
Pb1 O3 C3 O4 -37.1(12) . .
Pb1 O3 C3 C4 144.3(6) . .
Ti1 O4 C3 O3 -5.3(13) . .
Ti1 O4 C3 C4 173.3(5) . .
O3 C3 C4 F4 0.9(13) . .
O4 C3 C4 F4 -177.9(10) . .
O3 C3 C4 F6' 95.6(18) . .
O4 C3 C4 F6' -83.2(18) . .
O3 C3 C4 F6 121.5(11) . .
O4 C3 C4 F6 -57.3(11) . .
O3 C3 C4 F4' -22.7(19) . .
O4 C3 C4 F4' 158.5(17) . .
O3 C3 C4 F5 -120.5(10) . .
O4 C3 C4 F5 60.7(10) . .
Pb1 O5 C5 O6 33.1(12) . .
Pb1 O5 C5 C6 -149.8(5) . .
Ti1 O6 C5 O5 1.5(12) 2_766 .
Ti1 O6 C5 C6 -175.7(4) 2_766 .
O5 C5 C6 F8 112.3(8) . .
O6 C5 C6 F8 -70.2(9) . .
O5 C5 C6 F9 -125.6(9) . .
O6 C5 C6 F9 51.9(9) . .
O5 C5 C6 F7' 49.8(14) . .
O6 C5 C6 F7' -132.7(12) . .
O5 C5 C6 F9' -72.2(12) . .
O6 C5 C6 F9' 105.3(11) . .
O5 C5 C6 F7 -5.4(10) . .
O6 C5 C6 F7 172.1(7) . .
O5 C5 C6 F8' 171.7(11) . .
O6 C5 C6 F8' -10.8(12) . .
Pb1 O8 C7 O7 17.3(11) . .
Pb1 O8 C7 C8 -165.9(5) . .
Ti1 O7 C7 O8 12.1(12) 2_766 .
Ti1 O7 C7 C8 -164.8(5) 2_766 .
O8 C7 C8 F12' -149.8(11) . .
O7 C7 C8 F12' 27.5(12) . .
O8 C7 C8 F11 18.3(10) . .
O7 C7 C8 F11 -164.4(7) . .
O8 C7 C8 F12 152.0(8) . .
O7 C7 C8 F12 -30.7(10) . .
O8 C7 C8 F10' -10.7(12) . .
O7 C7 C8 F10' 166.6(9) . .
O8 C7 C8 F11' 98.8(10) . .
O7 C7 C8 F11' -83.9(9) . .
O8 C7 C8 F10 -94.0(8) . .
C9 O10 C12 C11 -22.5(19) . .
Pb1 O10 C12 C11 139.3(12) . .
C13' O11 C13 C14 54.7(15) . .
C16' O11 C13 C14 -63.8(17) . .
C16 O11 C13 C14 3.4(19) . .
Pb1 O11 C13 C14 156.7(11) . .
C13' O11 C16 C15 -46.5(14) . .
C13 O11 C16 C15 -17.4(18) . .
C16' O11 C16 C15 66.9(14) . .
Pb1 O11 C16 C15 -172.3(10) . .
C20' O12 C17 C18 20.6(19) . .
Ti1 O12 C17 C18 -179.0(12) . .
Ti1 O12 C20 C19 178.8(12) . .
Pb1 O10 C9' C10' -158(2) . .
Pb1 O10 C12' C11' 147.4(12) . .
C13 O11 C13' C14' -96.1(15) . .
C16' O11 C13' C14' -28.2(17) . .
C16 O11 C13' C14' 35.6(14) . .
Pb1 O11 C13' C14' 157.9(10) . .
O11 C13' C14' C15' 31.3(18) . .
C13' C14' C15' C16' -23(2) . .
C13' O11 C16' C15' 13.7(19) . .
C13 O11 C16' C15' 48.6(15) . .
C16 O11 C16' C15' -60.2(13) . .
Pb1 O11 C16' C15' -172.6(10) . .
C20 O12 C17' C18' -1.1(18) . .
C20' O12 C17' C18' 14.1(18) . .
Ti1 O12 C17' C18' -170.2(10) . .
O12 C17' C18' C19' -28.9(18) . .
C17' C18' C19' C20' 32.8(19) . .
C17 O12 C20' C19' -8.9(18) . .
C17' O12 C20' C19' 6.5(19) . .
C20 O12 C20' C19' 101(4) . .
Ti1 O12 C20' C19' -169.1(10) . .
C18' C19' C20' O12 -24.3(19) . .
Pb2' O13 C21 O14 -4.3(14) . .
Pb2 O13 C21 O14 -14.0(12) . .
Pb2' O13 C21 C22 177.8(7) . .
Pb2 O13 C21 C22 168.1(4) . .
Ti2 O14 C21 O13 -12.3(11) . .
Ti2 O14 C21 C22 165.7(4) . .
O13 C21 C22 F13 -167.3(6) . .
O14 C21 C22 F13 14.4(8) . .
O13 C21 C22 F14 -46.2(8) . .
O14 C21 C22 F14 135.5(6) . .
O13 C21 C22 F15 72.4(8) . .
O14 C21 C22 F15 -105.9(6) . .
Pb2 O15 C23 O16 -17.0(12) . .
Pb2 O15 C23 C24 161.2(5) . .
Ti2 O16 C23 O15 -5.7(12) . .
Ti2 O16 C23 C24 175.9(5) . .
O15 C23 C24 F17 -97.1(8) . .
O16 C23 C24 F17 81.4(8) . .
O15 C23 C24 F18 23.2(9) . .
O16 C23 C24 F18 -158.2(6) . .
O15 C23 C24 F16 141.8(7) . .
O16 C23 C24 F16 -39.7(9) . .
Pb2' O17 C25 O18 9.2(13) . .
Pb2 O17 C25 O18 17.1(11) . .
Pb2' O17 C25 C26 -173.1(6) . .
Pb2 O17 C25 C26 -165.2(4) . .
Ti2 O18 C25 O17 6.9(11) 2_665 .
Ti2 O18 C25 C26 -170.9(4) 2_665 .
O17 C25 C26 F20 159.2(6) . .
O18 C25 C26 F20 -22.7(8) . .
O17 C25 C26 F19 38.1(8) . .
O18 C25 C26 F19 -143.8(6) . .
O17 C25 C26 F21 -81.7(8) . .
O18 C25 C26 F21 96.3(7) . .
Pb2 O20 C27 O19 18.3(10) . .
Pb2 O20 C27 C28 -159.8(4) . .
Ti2 O19 C27 O20 13.7(10) 2_665 .
Ti2 O19 C27 C28 -168.1(4) 2_665 .
O20 C27 C28 F24 85.2(6) . .
O19 C27 C28 F24 -93.2(6) . .
O20 C27 C28 F22 -155.0(5) . .
O19 C27 C28 F22 26.6(7) . .
O20 C27 C28 F23 -34.2(7) . .
O19 C27 C28 F23 147.4(5) . .
C32' O22 C29 C30 7(2) . .
C32 O22 C29 C30 -12.2(19) . .
C29' O22 C29 C30 -75(2) . .
Pb2 O22 C29 C30 174.1(11) . .
Pb2' O22 C29 C30 -173.0(12) . .
O22 C29 C30 C31 26.5(19) . .
C29 C30 C31 C32 -31(2) . .
C32' O22 C32 C31 -114(4) . .
C29' O22 C32 C31 11.2(19) . .
C29 O22 C32 C31 -7(2) . .
Pb2 O22 C32 C31 166.1(12) . .
Pb2' O22 C32 C31 154.5(13) . .
Pb2 O23 C33 C34 -174.9(15) . .
Pb2 O23 C36 C35 155.8(15) . .
C37' O24 C37 C38 62.5(11) . .
C40' O24 C37 C38 -55.6(11) . .
C40 O24 C37 C38 -2.1(13) . .
Ti2 O24 C37 C38 177.4(8) . .
O24 C37 C38 C39 20.2(15) . .
C37 C38 C39 C40 -30.1(16) . .
C37' O24 C40 C39 -62.7(10) . .
C40' O24 C40 C39 58.8(10) . .
C37 O24 C40 C39 -16.5(13) . .
Ti2 O24 C40 C39 164.0(8) . .
C38 C39 C40 O24 28.7(14) . .
Pb2 O22 C29' C30' -167.4(12) . .
Pb2' O22 C29' C30' -153.4(13) . .
Pb2 O22 C32' C31' 167.3(15) . .
Pb2' O22 C32' C31' 154.3(15) . .
Pb2 O23 C33' C34' 179.6(15) . .
Pb2 O23 C36' C35' 159.7(15) . .
C40' O24 C37' C38' -1.4(14) . .
C40 O24 C37' C38' 47.8(11) . .
C37 O24 C37' C38' -72.2(10) . .
Ti2 O24 C37' C38' -178.2(8) . .
O24 C37' C38' C39' 21.8(15) . .
C37' C38' C39' C40' -33.7(15) . .
C37' O24 C40' C39' -19.8(13) . .
C40 O24 C40' C39' -84.6(10) . .
C37 O24 C40' C39' 28.6(10) . .
Ti2 O24 C40' C39' 157.3(8) . .
C38' C39' C40' O24 32.5(14) . .
